data_7717587
loop_
_publ_author_name
'Kim, Soyeon'
'You, Dong Kyun'
'Kim, Namkyun'
'Shin, Ilsup'
'Kim, Dongwook'
'Lee, Kang Mun'

_publ_section_title
;
 Modulating radiative efficiency in <i>ortho</i>-carboranyl luminophores
 through electron-donating substituents: insights from
 intramolecular-charge-transfer-based emissions.
;
_journal_name_full 'Dalton transactions (Cambridge, England : 2003)'
_journal_paper_doi 10.1039/d4dt02897j
_journal_year 2024
_chemical_formula_sum 'C35 H38 B10 Si'
_chemical_formula_weight 594.84
_space_group_crystal_system triclinic
_space_group_IT_number 2
_space_group_name_Hall '-P 1'
_space_group_name_H-M_alt 'P -1'
_atom_sites_solution_hydrogens geom
_atom_sites_solution_primary direct
_audit_block_doi 10.5517/ccdc.csd.cc2l61xs
_audit_creation_method SHELXL-2019/3
_audit_update_record
;
2024-10-07 deposited with the CCDC.	2024-11-25 downloaded from the CCDC.
;
_cell_angle_alpha 103.837(2)
_cell_angle_beta 95.280(2)
_cell_angle_gamma 99.771(2)
_cell_formula_units_Z 4
_cell_length_a 11.5149(7)
_cell_length_b 14.8401(10)
_cell_length_c 21.6004(15)
_cell_measurement_reflns_used 9609
_cell_measurement_temperature 203(2)
_cell_measurement_theta_max 25.97
_cell_measurement_theta_min 2.72
_cell_volume 3497.9(4)
_computing_cell_refinement 'Bruker APEX5 software'
_computing_data_collection 'Bruker APEX5 software'
_computing_data_reduction 'Bruker APEX5 software'
_computing_molecular_graphics ORTEP
_computing_publication_material CIFTAB
_computing_structure_refinement 'SHELXL-2019/2 (Sheldrick, 2019)'
_computing_structure_solution 'SHELXS-2013/1 (Sheldrick, 2013)'
_diffrn_ambient_temperature 203(2)
_diffrn_measured_fraction_theta_full 0.999
_diffrn_measured_fraction_theta_max 0.994
_diffrn_measurement_device_type 'PHOTON II 14 CPAD detector'
_diffrn_measurement_method 'phi and omega scans'
_diffrn_radiation_type MoK\a
_diffrn_radiation_wavelength 0.71073
_diffrn_reflns_av_R_equivalents 0.1092
_diffrn_reflns_av_unetI/netI 0.0656
_diffrn_reflns_Laue_measured_fraction_full 0.999
_diffrn_reflns_Laue_measured_fraction_max 0.994
_diffrn_reflns_limit_h_max 14
_diffrn_reflns_limit_h_min -14
_diffrn_reflns_limit_k_max 18
_diffrn_reflns_limit_k_min -18
_diffrn_reflns_limit_l_max 26
_diffrn_reflns_limit_l_min -26
_diffrn_reflns_number 101254
_diffrn_reflns_point_group_measured_fraction_full 0.999
_diffrn_reflns_point_group_measured_fraction_max 0.994
_diffrn_reflns_theta_full 25.242
_diffrn_reflns_theta_max 25.983
_diffrn_reflns_theta_min 2.477
_diffrn_source 'IuS 3.0 Microfocus'
_exptl_absorpt_coefficient_mu 0.092
_exptl_absorpt_correction_T_max 0.7453
_exptl_absorpt_correction_T_min 0.6532
_exptl_absorpt_correction_type multi-scan
_exptl_absorpt_process_details SADABS
_exptl_crystal_colour colourless
_exptl_crystal_density_diffrn 1.130
_exptl_crystal_description plate
_exptl_crystal_F_000 1248
_exptl_crystal_size_max 0.159
_exptl_crystal_size_mid 0.132
_exptl_crystal_size_min 0.039
_refine_diff_density_max 0.275
_refine_diff_density_min -0.290
_refine_diff_density_rms 0.049
_refine_ls_extinction_method none
_refine_ls_goodness_of_fit_ref 1.084
_refine_ls_hydrogen_treatment constr
_refine_ls_matrix_type full
_refine_ls_number_parameters 978
_refine_ls_number_reflns 13635
_refine_ls_number_restraints 954
_refine_ls_restrained_S_all 1.050
_refine_ls_R_factor_all 0.1139
_refine_ls_R_factor_gt 0.0680
_refine_ls_shift/su_max 0.001
_refine_ls_shift/su_mean 0.000
_refine_ls_structure_factor_coef Fsqd
_refine_ls_weighting_details 'w=1/[\s^2^(Fo^2^)+(0.0282P)^2^+2.7221P] where P=(Fo^2^+2Fc^2^)/3'
_refine_ls_weighting_scheme calc
_refine_ls_wR_factor_gt 0.1155
_refine_ls_wR_factor_ref 0.1368
_reflns_Friedel_coverage 0.000
_reflns_number_gt 8887
_reflns_number_total 13635
_reflns_threshold_expression 'I > 2\s(I)'
_cod_data_source_file d4dt02897j2.cif
_cod_data_source_block 6CP
_cod_depositor_comments
;
The following automatic conversions were performed:

data item '_exptl_absorpt_correction_type' value 'MULTI-SCAN' was
changed to 'multi-scan' in accordance with the
/home/data/users/saulius/crontab/automatic-downloads/rss-feeds/RSC/lib/dictionaries/cif_core.dic
dictionary named 'cif_core.dic' version 2.4.2 last updated on
2011-04-26.

Automatic conversion script
Id: cif_fix_values 8170 2020-07-09 18:12:32Z antanas 
;
_cod_database_code 7717587
_shelx_shelxl_version_number 2019/3
_shelx_space_group_comment
;
The symmetry employed for this shelxl refinement is uniquely defined
by the following loop, which should always be used as a source of
symmetry information in preference to the above space-group names.
They are only intended as comments.
;
_shelx_estimated_absorpt_t_min 0.986
_shelx_estimated_absorpt_t_max 0.996

loop_
_space_group_symop_operation_xyz
'x, y, z'
'-x, -y, -z'

loop_
_atom_site_label
_atom_site_type_symbol
_atom_site_fract_x
_atom_site_fract_y
_atom_site_fract_z
_atom_site_U_iso_or_equiv
_atom_site_adp_type
_atom_site_occupancy
_atom_site_site_symmetry_order
_atom_site_calc_flag
_atom_site_refinement_flags_posn
_atom_site_refinement_flags_adp
_atom_site_refinement_flags_occupancy
_atom_site_disorder_assembly
_atom_site_disorder_group
B1 B 0.5301(3) 0.4215(2) 0.57848(15) 0.0352(7) Uani 1 1 d . . . . .
H1 H 0.475953 0.401111 0.529678 0.042 Uiso 1 1 calc R U . . .
B2 B 0.6382(3) 0.5292(2) 0.60628(15) 0.0376(7) Uani 1 1 d . . . . .
H2 H 0.653802 0.580905 0.576281 0.045 Uiso 1 1 calc R U . . .
B3 B 0.7566(3) 0.5069(2) 0.65594(15) 0.0362(7) Uani 1 1 d . . . . .
H3 H 0.850982 0.543847 0.658966 0.043 Uiso 1 1 calc R U . . .
B4 B 0.7190(3) 0.3864(2) 0.65808(14) 0.0335(7) Uani 1 1 d . . . . .
H4 H 0.788656 0.342849 0.661563 0.040 Uiso 1 1 calc R U . . .
B5 B 0.5887(3) 0.3710(2) 0.69526(14) 0.0351(7) Uani 1 1 d . . . . .
H5 H 0.572648 0.318141 0.724441 0.042 Uiso 1 1 calc R U . . .
B6 B 0.6986(3) 0.4772(2) 0.72344(15) 0.0365(7) Uani 1 1 d . . . . .
H6 H 0.754973 0.495019 0.771461 0.044 Uiso 1 1 calc R U . . .
B7 B 0.6478(3) 0.5660(2) 0.69165(16) 0.0401(8) Uani 1 1 d . . . . .
H7 H 0.670001 0.642613 0.718611 0.048 Uiso 1 1 calc R U . . .
B8 B 0.5080(3) 0.5134(2) 0.64324(16) 0.0409(8) Uani 1 1 d . . . . .
H8 H 0.437502 0.555661 0.637880 0.049 Uiso 1 1 calc R U . . .
B9 B 0.4708(3) 0.3936(2) 0.64615(15) 0.0370(7) Uani 1 1 d . . . . .
H9 H 0.376274 0.356673 0.642615 0.044 Uiso 1 1 calc R U . . .
B10 B 0.5447(3) 0.4822(2) 0.71641(15) 0.0382(7) Uani 1 1 d . . . . .
H10 H 0.499282 0.503618 0.759736 0.046 Uiso 1 1 calc R U . . .
C1 C 0.8546(2) 0.36591(18) 0.54041(13) 0.0341(6) Uani 1 1 d . . . . .
H1A H 0.890232 0.366276 0.581945 0.041 Uiso 1 1 calc R U . . .
C2 C 0.7445(2) 0.39255(18) 0.53265(12) 0.0318(6) Uani 1 1 d . . . . .
C3 C 0.6967(2) 0.39673(19) 0.47192(13) 0.0368(6) Uani 1 1 d . . . . .
H3A H 0.623153 0.416823 0.466905 0.044 Uiso 1 1 calc R U . . .
C4 C 0.7546(2) 0.37209(19) 0.41882(13) 0.0369(6) Uani 1 1 d . . . . .
H4A H 0.721647 0.375744 0.377743 0.044 Uiso 1 1 calc R U . . .
C5 C 0.9279(3) 0.2977(2) 0.31321(15) 0.0510(8) Uani 1 1 d . . . . .
H5A H 0.864308 0.316830 0.291728 0.061 Uiso 1 1 calc R U . . .
C6 C 1.0125(3) 0.2595(2) 0.27945(17) 0.0601(9) Uani 1 1 d . . . . .
H6A H 1.006841 0.252173 0.234295 0.072 Uiso 1 1 calc R U . . .
C7 C 1.1049(3) 0.2320(2) 0.31091(18) 0.0616(10) Uani 1 1 d . . . . .
H7A H 1.161497 0.205202 0.286932 0.074 Uiso 1 1 calc R U . . .
C8 C 1.1165(3) 0.2429(2) 0.37696(17) 0.0538(8) Uani 1 1 d . . . . .
H8A H 1.180476 0.223905 0.398249 0.065 Uiso 1 1 calc R U . . .
C9 C 1.0270(2) 0.3021(2) 0.48320(14) 0.0402(7) Uani 1 1 d . . . . .
C10 C 0.9115(2) 0.33893(18) 0.48707(13) 0.0350(6) Uani 1 1 d . . . . .
C11 C 0.8613(2) 0.34205(18) 0.42636(13) 0.0354(6) Uani 1 1 d . . . . .
C12 C 0.9382(2) 0.30738(19) 0.37895(14) 0.0407(7) Uani 1 1 d . . . . .
C13 C 1.0330(2) 0.28193(19) 0.41132(14) 0.0421(7) Uani 1 1 d . . . . .
C14 C 0.6813(2) 0.42200(18) 0.58995(12) 0.0307(6) Uani 1 1 d . . . . .
C15 C 0.5790(2) 0.33904(18) 0.61379(12) 0.0310(6) Uani 1 1 d . . . . .
C16 C 1.0206(3) 0.2127(2) 0.50722(18) 0.0618(9) Uani 1 1 d . . . . .
H16A H 1.092541 0.187017 0.499790 0.093 Uiso 1 1 calc R U . . .
H16B H 0.950526 0.165494 0.483885 0.093 Uiso 1 1 calc R U . . .
H16C H 1.014585 0.228369 0.553386 0.093 Uiso 1 1 calc R U . . .
C17 C 1.1330(2) 0.3789(2) 0.52144(15) 0.0564(9) Uani 1 1 d . . . . .
H17A H 1.206837 0.355088 0.516422 0.085 Uiso 1 1 calc R U . . .
H17B H 1.122967 0.395076 0.567091 0.085 Uiso 1 1 calc R U . . .
H17C H 1.136695 0.435406 0.505182 0.085 Uiso 1 1 calc R U . . .
Si1 Si 0.54054(6) 0.20501(5) 0.56942(3) 0.03297(18) Uani 1 1 d . . . . .
C18 C 0.5485(2) 0.18886(19) 0.48144(12) 0.0352(6) Uani 1 1 d . . . . .
C19 C 0.4663(2) 0.2188(2) 0.44272(13) 0.0429(7) Uani 1 1 d . . . . .
H19 H 0.405953 0.247768 0.461553 0.051 Uiso 1 1 calc R U . . .
C20 C 0.4714(3) 0.2068(2) 0.37739(14) 0.0519(8) Uani 1 1 d . . . . .
H20 H 0.415880 0.228190 0.351864 0.062 Uiso 1 1 calc R U . . .
C21 C 0.5583(3) 0.1633(2) 0.34969(15) 0.0572(9) Uani 1 1 d . . . . .
H21 H 0.562754 0.155426 0.305079 0.069 Uiso 1 1 calc R U . . .
C22 C 0.6378(3) 0.1315(2) 0.38642(15) 0.0538(8) Uani 1 1 d . . . . .
H22 H 0.695952 0.100496 0.366905 0.065 Uiso 1 1 calc R U . . .
C23 C 0.6337(2) 0.14439(19) 0.45175(14) 0.0419(7) Uani 1 1 d . . . . .
H23 H 0.689804 0.122618 0.476709 0.050 Uiso 1 1 calc R U . . .
C24 C 0.6470(2) 0.14506(18) 0.60752(12) 0.0348(6) Uani 1 1 d . . . . .
C25 C 0.7693(2) 0.1629(2) 0.60383(13) 0.0403(7) Uani 1 1 d . . . . .
H25 H 0.799538 0.206110 0.580345 0.048 Uiso 1 1 calc R U . . .
C26 C 0.8476(3) 0.1195(2) 0.63337(14) 0.0466(7) Uani 1 1 d . . . . .
H26 H 0.930168 0.133878 0.630528 0.056 Uiso 1 1 calc R U . . .
C27 C 0.8054(3) 0.0552(2) 0.66694(15) 0.0537(8) Uani 1 1 d . . . . .
H27 H 0.858630 0.025398 0.687389 0.064 Uiso 1 1 calc R U . . .
C28 C 0.6853(3) 0.0348(2) 0.67045(15) 0.0536(8) Uani 1 1 d . . . . .
H28 H 0.655707 -0.009952 0.692964 0.064 Uiso 1 1 calc R U . . .
C29 C 0.6072(3) 0.0790(2) 0.64146(13) 0.0439(7) Uani 1 1 d . . . . .
H29 H 0.524770 0.064125 0.644704 0.053 Uiso 1 1 calc R U . . .
C30 C 0.3849(2) 0.15239(18) 0.57910(13) 0.0351(6) Uani 1 1 d . . . . .
C31 C 0.3407(2) 0.1658(2) 0.63824(13) 0.0420(7) Uani 1 1 d . . . . .
H31 H 0.388583 0.207981 0.675434 0.050 Uiso 1 1 calc R U . . .
C32 C 0.2284(2) 0.1187(2) 0.64386(15) 0.0455(7) Uani 1 1 d . . . . .
H32 H 0.200115 0.129585 0.684409 0.055 Uiso 1 1 calc R U . . .
C33 C 0.1584(2) 0.0563(2) 0.59052(15) 0.0426(7) Uani 1 1 d . . . . .
H33 H 0.082143 0.023499 0.594367 0.051 Uiso 1 1 calc R U . . .
C34 C 0.1992(2) 0.04167(19) 0.53155(14) 0.0410(7) Uani 1 1 d . . . . .
H34 H 0.150536 -0.000621 0.494651 0.049 Uiso 1 1 calc R U . . .
C35 C 0.3117(2) 0.08873(19) 0.52595(13) 0.0374(6) Uani 1 1 d . . . . .
H35 H 0.339181 0.077311 0.485179 0.045 Uiso 1 1 calc R U . . .
B1B B 0.1551(3) 0.4555(2) 0.89401(16) 0.0391(7) Uani 1 1 d . . . . .
H1B H 0.180786 0.481495 0.947455 0.047 Uiso 1 1 calc R U . . .
B2B B 0.0190(3) 0.4702(3) 0.85488(17) 0.0438(8) Uani 1 1 d . . . . .
H2B H -0.044983 0.507216 0.882227 0.053 Uiso 1 1 calc R U . . .
B3B B -0.0302(3) 0.3708(3) 0.78749(15) 0.0418(8) Uani 1 1 d . . . . .
H3B H -0.127078 0.341648 0.769944 0.050 Uiso 1 1 calc R U . . .
B4B B 0.0755(3) 0.2963(2) 0.78655(14) 0.0376(7) Uani 1 1 d . . . . .
H4B H 0.048755 0.217301 0.769226 0.045 Uiso 1 1 calc R U . . .
B5B B 0.2136(3) 0.3580(2) 0.77389(15) 0.0387(7) Uani 1 1 d . . . . .
H5B H 0.278067 0.320437 0.747388 0.046 Uiso 1 1 calc R U . . .
B6B B 0.0770(3) 0.3710(3) 0.73387(16) 0.0434(8) Uani 1 1 d . . . . .
H6B H 0.050805 0.341959 0.680620 0.052 Uiso 1 1 calc R U . . .
B7B B 0.0435(3) 0.4798(3) 0.77610(17) 0.0473(9) Uani 1 1 d . . . . .
H7B H -0.004221 0.523607 0.750951 0.057 Uiso 1 1 calc R U . . .
B8B B 0.1574(3) 0.5322(3) 0.84256(17) 0.0433(8) Uani 1 1 d . . . . .
H8B H 0.184783 0.610843 0.861753 0.052 Uiso 1 1 calc R U . . .
B9B B 0.2623(3) 0.4574(2) 0.84057(15) 0.0388(7) Uani 1 1 d . . . . .
H9B H 0.359121 0.486240 0.858334 0.047 Uiso 1 1 calc R U . . .
B10B B 0.1930(3) 0.4718(3) 0.76720(17) 0.0443(8) Uani 1 1 d . . . . .
H10B H 0.243548 0.509917 0.736050 0.053 Uiso 1 1 calc R U . . .
C1B C -0.1072(17) 0.2133(12) 0.8662(9) 0.031(2) Uani 0.586(17) 1 d . U P A 1
H1BA H -0.119137 0.188382 0.820796 0.037 Uiso 0.586(17) 1 calc R U P A 1
C2B C -0.0293(19) 0.3004(13) 0.8942(7) 0.027(3) Uani 0.586(17) 1 d . U P A 1
C3B C -0.0232(16) 0.3371(10) 0.9621(10) 0.035(3) Uani 0.586(17) 1 d . U P A 1
H3BA H 0.023458 0.398168 0.982199 0.042 Uiso 0.586(17) 1 calc R U P A 1
C4B C -0.0843(13) 0.2853(9) 1.0000(7) 0.036(3) Uani 0.586(17) 1 d . U P A 1
H4BA H -0.078381 0.310998 1.045123 0.043 Uiso 0.586(17) 1 calc R U P A 1
C5B C -0.2305(8) 0.1249(7) 1.0613(4) 0.058(2) Uani 0.586(17) 1 d G U P A 1
H5BA H -0.190141 0.176198 1.096080 0.069 Uiso 0.586(17) 1 calc R U P A 1
C6B C -0.3016(8) 0.0472(7) 1.0734(4) 0.057(2) Uani 0.586(17) 1 d G U P A 1
H6BA H -0.309911 0.045365 1.116424 0.069 Uiso 0.586(17) 1 calc R U P A 1
C7B C -0.3607(7) -0.0279(6) 1.0224(4) 0.057(2) Uani 0.586(17) 1 d G U P A 1
H7BA H -0.409295 -0.080990 1.030697 0.069 Uiso 0.586(17) 1 calc R U P A 1
C8B C -0.3486(8) -0.0252(6) 0.9594(4) 0.0537(19) Uani 0.586(17) 1 d G U P A 1
H8BA H -0.388911 -0.076514 0.924625 0.064 Uiso 0.586(17) 1 calc R U P A 1
C13B C -0.2774(9) 0.0525(7) 0.9473(4) 0.0452(19) Uani 0.586(17) 1 d G U P A 1
C12B C -0.2184(8) 0.1276(7) 0.9983(4) 0.0403(19) Uani 0.586(17) 1 d G U P A 1
C9B C -0.2540(17) 0.0692(12) 0.8835(8) 0.045(3) Uani 0.586(17) 1 d . U P A 1
C10B C -0.1662(17) 0.1639(12) 0.9040(7) 0.034(3) Uani 0.586(17) 1 d . U P A 1
C11B C -0.1523(14) 0.1979(9) 0.9712(8) 0.039(3) Uani 0.586(17) 1 d . U P A 1
C16B C -0.2016(14) -0.0060(12) 0.8419(7) 0.050(3) Uani 0.586(17) 1 d . U P A 1
H16D H -0.184107 0.012083 0.802507 0.074 Uiso 0.586(17) 1 calc R U P A 1
H16E H -0.258697 -0.066407 0.830695 0.074 Uiso 0.586(17) 1 calc R U P A 1
H16F H -0.128055 -0.012731 0.865480 0.074 Uiso 0.586(17) 1 calc R U P A 1
C17B C -0.3643(15) 0.0916(19) 0.8499(12) 0.065(5) Uani 0.586(17) 1 d . U P A 1
H17D H -0.346396 0.106311 0.809460 0.097 Uiso 0.586(17) 1 calc R U P A 1
H17E H -0.387262 0.146148 0.877904 0.097 Uiso 0.586(17) 1 calc R U P A 1
H17F H -0.429838 0.036627 0.840638 0.097 Uiso 0.586(17) 1 calc R U P A 1
C18B C 0.2301(13) 0.2816(9) 0.9747(4) 0.033(2) Uani 0.58(3) 1 d G U P B 1
C19B C 0.1747(12) 0.2000(8) 0.9893(4) 0.044(2) Uani 0.58(3) 1 d G U P B 1
H19B H 0.152331 0.142220 0.956629 0.053 Uiso 0.58(3) 1 calc R U P B 1
C20B C 0.1520(11) 0.2029(9) 1.0518(5) 0.049(2) Uani 0.58(3) 1 d G U P B 1
H20B H 0.114139 0.147141 1.061806 0.059 Uiso 0.58(3) 1 calc R U P B 1
C21B C 0.1847(10) 0.2875(10) 1.0997(4) 0.047(2) Uani 0.58(3) 1 d G U P B 1
H21B H 0.169171 0.289485 1.142351 0.056 Uiso 0.58(3) 1 calc R U P B 1
C22B C 0.2401(11) 0.3691(9) 1.0850(4) 0.044(2) Uani 0.58(3) 1 d G U P B 1
H22B H 0.262396 0.426908 1.117719 0.052 Uiso 0.58(3) 1 calc R U P B 1
C23B C 0.2627(12) 0.3662(8) 1.0225(5) 0.0375(18) Uani 0.58(3) 1 d G U P B 1
H23B H 0.300590 0.421988 1.012542 0.045 Uiso 0.58(3) 1 calc R U P B 1
Si1B Si 0.27041(6) 0.27406(6) 0.89210(3) 0.03460(18) Uani 1 1 d . . . . .
C14B C 0.0407(2) 0.3605(2) 0.85766(13) 0.0360(6) Uani 1 1 d . . . . .
C15B C 0.1878(2) 0.35219(19) 0.84980(12) 0.0332(6) Uani 1 1 d . . . . .
C24B C 0.2419(2) 0.1516(2) 0.83733(13) 0.0378(6) Uani 1 1 d . . . . .
C25B C 0.3347(2) 0.1165(2) 0.80853(13) 0.0419(7) Uani 1 1 d . . . . .
H25B H 0.411689 0.155687 0.816518 0.050 Uiso 1 1 calc R U . . .
C26B C 0.3166(3) 0.0256(2) 0.76855(14) 0.0490(8) Uani 1 1 d . . . . .
H26B H 0.381210 0.003442 0.749706 0.059 Uiso 1 1 calc R U . . .
C27B C 0.2062(3) -0.0328(2) 0.75583(14) 0.0512(8) Uani 1 1 d . . . . .
H27B H 0.194112 -0.094814 0.728095 0.061 Uiso 1 1 calc R U . . .
C28B C 0.1130(3) 0.0000(2) 0.78399(15) 0.0524(8) Uani 1 1 d . . . . .
H28B H 0.036445 -0.039847 0.775873 0.063 Uiso 1 1 calc R U . . .
C29B C 0.1310(3) 0.0907(2) 0.82393(14) 0.0455(7) Uani 1 1 d . . . . .
H29B H 0.065936 0.112051 0.842770 0.055 Uiso 1 1 calc R U . . .
C30B C 0.4347(2) 0.3222(2) 0.90489(13) 0.0376(6) Uani 1 1 d . . . . .
C31B C 0.4990(2) 0.3476(2) 0.85779(14) 0.0445(7) Uani 1 1 d . . . . .
H31B H 0.457678 0.347058 0.817521 0.053 Uiso 1 1 calc R U . . .
C32B C 0.6218(2) 0.3735(2) 0.86876(15) 0.0486(8) Uani 1 1 d . . . . .
H32B H 0.663569 0.390204 0.835914 0.058 Uiso 1 1 calc R U . . .
C33B C 0.6841(3) 0.3754(2) 0.92670(15) 0.0520(8) Uani 1 1 d . . . . .
H33B H 0.768335 0.394142 0.934117 0.062 Uiso 1 1 calc R U . . .
C34B C 0.6233(3) 0.3499(2) 0.97383(15) 0.0544(9) Uani 1 1 d . . . . .
H34B H 0.665834 0.350478 1.013813 0.065 Uiso 1 1 calc R U . . .
C35B C 0.5007(2) 0.3234(2) 0.96318(14) 0.0475(8) Uani 1 1 d . . . . .
H35B H 0.460143 0.305650 0.996086 0.057 Uiso 1 1 calc R U . . .
C1C C -0.095(3) 0.2323(19) 0.8764(13) 0.036(4) Uani 0.414(17) 1 d . U P A 2
H1C H -0.104681 0.207219 0.831060 0.043 Uiso 0.414(17) 1 calc R U P A 2
C2C C -0.022(3) 0.3192(18) 0.9066(12) 0.030(4) Uani 0.414(17) 1 d . U P A 2
C3C C -0.008(2) 0.3605(15) 0.9697(14) 0.031(3) Uani 0.414(17) 1 d . U P A 2
H3C H 0.039818 0.421808 0.986883 0.037 Uiso 0.414(17) 1 calc R U P A 2
C4C C -0.0644(18) 0.3133(12) 1.0090(10) 0.032(3) Uani 0.414(17) 1 d . U P A 2
H4C H -0.054570 0.340772 1.054115 0.038 Uiso 0.414(17) 1 calc R U P A 2
C5C C -0.2119(12) 0.1592(9) 1.0758(5) 0.051(2) Uani 0.414(17) 1 d G U P A 2
H5C H -0.171427 0.213316 1.108513 0.061 Uiso 0.414(17) 1 calc R U P A 2
C6C C -0.2792(11) 0.0836(10) 1.0924(5) 0.062(3) Uani 0.414(17) 1 d G U P A 2
H6C H -0.284758 0.086177 1.136346 0.074 Uiso 0.414(17) 1 calc R U P A 2
C7C C -0.3385(11) 0.0044(9) 1.0446(6) 0.057(3) Uani 0.414(17) 1 d G U P A 2
H7C H -0.384489 -0.047237 1.055862 0.068 Uiso 0.414(17) 1 calc R U P A 2
C8C C -0.3304(12) 0.0007(8) 0.9802(6) 0.063(3) Uani 0.414(17) 1 d G U P A 2
H8C H -0.370891 -0.053513 0.947545 0.076 Uiso 0.414(17) 1 calc R U P A 2
C13C C -0.2631(13) 0.0762(9) 0.9637(5) 0.045(3) Uani 0.414(17) 1 d G U P A 2
C12C C -0.2038(13) 0.1554(8) 1.0115(5) 0.045(3) Uani 0.414(17) 1 d G U P A 2
C9C C -0.242(2) 0.0881(17) 0.8964(11) 0.043(3) Uani 0.414(17) 1 d . U P A 2
C10C C -0.155(2) 0.1830(16) 0.9167(11) 0.035(3) Uani 0.414(17) 1 d . U P A 2
C11C C -0.1368(18) 0.2237(13) 0.9820(9) 0.031(3) Uani 0.414(17) 1 d . U P A 2
C14C C -0.182(2) 0.005(2) 0.8615(10) 0.067(5) Uani 0.414(17) 1 d . U P A 2
H14A H -0.168082 0.011278 0.818608 0.100 Uiso 0.414(17) 1 calc R U P A 2
H14B H -0.234599 -0.056311 0.857539 0.100 Uiso 0.414(17) 1 calc R U P A 2
H14C H -0.105665 0.007199 0.886940 0.100 Uiso 0.414(17) 1 calc R U P A 2
C15C C -0.363(2) 0.079(3) 0.8529(16) 0.059(6) Uani 0.414(17) 1 d . U P A 2
H15A H -0.346888 0.093484 0.812240 0.089 Uiso 0.414(17) 1 calc R U P A 2
H15B H -0.408618 0.123554 0.875408 0.089 Uiso 0.414(17) 1 calc R U P A 2
H15C H -0.408934 0.014245 0.844141 0.089 Uiso 0.414(17) 1 calc R U P A 2
C18C C 0.2181(17) 0.2623(12) 0.9731(6) 0.033(3) Uani 0.42(3) 1 d G U P B 2
C19C C 0.1580(16) 0.1777(11) 0.9817(6) 0.039(2) Uani 0.42(3) 1 d G U P B 2
H19C H 0.137758 0.122825 0.946486 0.047 Uiso 0.42(3) 1 calc R U P B 2
C20C C 0.1275(14) 0.1733(11) 1.0418(7) 0.053(3) Uani 0.42(3) 1 d G U P B 2
H20C H 0.086431 0.115474 1.047747 0.064 Uiso 0.42(3) 1 calc R U P B 2
C21C C 0.1571(13) 0.2536(13) 1.0934(6) 0.049(3) Uani 0.42(3) 1 d G U P B 2
H21C H 0.136252 0.250618 1.134478 0.059 Uiso 0.42(3) 1 calc R U P B 2
C22C C 0.2172(14) 0.3382(12) 1.0847(6) 0.042(3) Uani 0.42(3) 1 d G U P B 2
H22C H 0.237399 0.393113 1.119947 0.050 Uiso 0.42(3) 1 calc R U P B 2
C23C C 0.2477(16) 0.3426(11) 1.0246(6) 0.034(2) Uani 0.42(3) 1 d G U P B 2
H23C H 0.288728 0.400466 1.018686 0.041 Uiso 0.42(3) 1 calc R U P B 2

loop_
_atom_site_aniso_label
_atom_site_aniso_U_11
_atom_site_aniso_U_22
_atom_site_aniso_U_33
_atom_site_aniso_U_23
_atom_site_aniso_U_13
_atom_site_aniso_U_12
B1 0.0330(16) 0.0419(19) 0.0349(17) 0.0131(14) 0.0070(13) 0.0127(14)
B2 0.0433(18) 0.0356(18) 0.0373(18) 0.0112(14) 0.0088(14) 0.0128(14)
B3 0.0398(17) 0.0333(17) 0.0320(17) 0.0031(14) 0.0054(13) 0.0053(14)
B4 0.0327(15) 0.0383(18) 0.0291(16) 0.0092(14) 0.0038(12) 0.0058(13)
B5 0.0353(16) 0.0414(18) 0.0272(16) 0.0056(14) 0.0069(13) 0.0074(14)
B6 0.0353(16) 0.0382(18) 0.0335(17) 0.0043(14) 0.0050(13) 0.0080(14)
B7 0.0456(18) 0.0355(18) 0.0403(19) 0.0068(15) 0.0105(15) 0.0126(15)
B8 0.0397(17) 0.045(2) 0.0427(19) 0.0109(16) 0.0100(14) 0.0188(15)
B9 0.0336(16) 0.0439(19) 0.0338(17) 0.0062(14) 0.0084(13) 0.0116(14)
B10 0.0387(17) 0.0413(19) 0.0356(18) 0.0061(15) 0.0111(14) 0.0129(14)
C1 0.0330(14) 0.0335(15) 0.0369(15) 0.0108(12) 0.0076(11) 0.0057(11)
C2 0.0300(13) 0.0316(14) 0.0339(14) 0.0074(12) 0.0065(11) 0.0073(11)
C3 0.0338(14) 0.0406(16) 0.0395(16) 0.0132(13) 0.0089(12) 0.0108(12)
C4 0.0413(15) 0.0392(16) 0.0328(15) 0.0114(12) 0.0085(12) 0.0104(12)
C5 0.0549(19) 0.0479(19) 0.0473(19) 0.0060(15) 0.0207(15) 0.0040(15)
C6 0.066(2) 0.055(2) 0.052(2) 0.0024(17) 0.0297(18) -0.0006(18)
C7 0.056(2) 0.052(2) 0.069(2) -0.0035(18) 0.0372(19) 0.0035(17)
C8 0.0463(18) 0.0446(19) 0.071(2) 0.0076(17) 0.0263(16) 0.0102(14)
C9 0.0345(14) 0.0391(16) 0.0512(18) 0.0143(14) 0.0152(13) 0.0095(12)
C10 0.0336(14) 0.0296(15) 0.0434(16) 0.0110(12) 0.0116(12) 0.0053(11)
C11 0.0375(14) 0.0296(15) 0.0392(16) 0.0088(12) 0.0117(12) 0.0039(12)
C12 0.0450(16) 0.0334(16) 0.0435(17) 0.0069(13) 0.0200(13) 0.0041(13)
C13 0.0380(15) 0.0324(16) 0.0552(19) 0.0079(14) 0.0184(14) 0.0037(12)
C14 0.0293(13) 0.0336(15) 0.0308(14) 0.0090(11) 0.0055(11) 0.0090(11)
C15 0.0284(13) 0.0372(15) 0.0280(14) 0.0080(11) 0.0053(10) 0.0088(11)
C16 0.061(2) 0.061(2) 0.086(3) 0.038(2) 0.0338(19) 0.0344(18)
C17 0.0360(16) 0.072(2) 0.057(2) 0.0112(18) 0.0100(14) 0.0041(15)
Si1 0.0319(4) 0.0362(4) 0.0308(4) 0.0073(3) 0.0075(3) 0.0068(3)
C18 0.0352(14) 0.0347(15) 0.0330(15) 0.0050(12) 0.0072(11) 0.0032(12)
C19 0.0422(16) 0.0461(18) 0.0351(16) 0.0044(13) 0.0026(12) 0.0048(13)
C20 0.061(2) 0.051(2) 0.0381(17) 0.0106(15) -0.0021(15) 0.0017(16)
C21 0.075(2) 0.058(2) 0.0315(17) 0.0058(15) 0.0141(16) -0.0002(18)
C22 0.061(2) 0.051(2) 0.0442(19) -0.0002(15) 0.0223(16) 0.0077(16)
C23 0.0459(16) 0.0362(16) 0.0414(17) 0.0047(13) 0.0144(13) 0.0059(13)
C24 0.0389(14) 0.0314(15) 0.0337(15) 0.0057(12) 0.0075(12) 0.0086(12)
C25 0.0418(16) 0.0387(16) 0.0425(17) 0.0104(13) 0.0101(13) 0.0116(13)
C26 0.0422(16) 0.0458(18) 0.0528(19) 0.0100(15) 0.0053(14) 0.0157(14)
C27 0.062(2) 0.052(2) 0.053(2) 0.0197(16) -0.0004(16) 0.0201(16)
C28 0.061(2) 0.051(2) 0.051(2) 0.0243(16) 0.0025(16) 0.0060(16)
C29 0.0458(16) 0.0439(17) 0.0409(17) 0.0132(14) 0.0061(13) 0.0027(14)
C30 0.0356(14) 0.0339(15) 0.0356(15) 0.0072(12) 0.0068(12) 0.0085(12)
C31 0.0434(16) 0.0411(17) 0.0363(16) 0.0039(13) 0.0091(13) 0.0009(13)
C32 0.0435(16) 0.0478(18) 0.0461(18) 0.0118(15) 0.0165(14) 0.0072(14)
C33 0.0320(14) 0.0381(16) 0.060(2) 0.0141(15) 0.0121(13) 0.0080(12)
C34 0.0374(15) 0.0349(16) 0.0473(18) 0.0057(13) 0.0029(13) 0.0064(12)
C35 0.0398(15) 0.0368(16) 0.0362(15) 0.0065(12) 0.0089(12) 0.0116(12)
B1B 0.0344(16) 0.0424(19) 0.0386(18) 0.0039(15) 0.0057(14) 0.0115(14)
B2B 0.0381(17) 0.053(2) 0.046(2) 0.0163(17) 0.0077(15) 0.0182(16)
B3B 0.0352(17) 0.059(2) 0.0354(18) 0.0179(16) 0.0020(14) 0.0143(16)
B4B 0.0312(16) 0.050(2) 0.0284(16) 0.0065(15) 0.0035(13) 0.0060(14)
B5B 0.0364(16) 0.051(2) 0.0276(16) 0.0083(15) 0.0059(13) 0.0071(15)
B6B 0.0377(17) 0.062(2) 0.0323(18) 0.0171(16) 0.0041(14) 0.0090(16)
B7B 0.0403(18) 0.060(2) 0.049(2) 0.0249(18) 0.0061(15) 0.0140(17)
B8B 0.0383(17) 0.045(2) 0.050(2) 0.0130(17) 0.0088(15) 0.0145(15)
B9B 0.0325(16) 0.045(2) 0.0386(18) 0.0094(15) 0.0058(13) 0.0087(14)
B10B 0.0408(18) 0.051(2) 0.044(2) 0.0166(17) 0.0105(15) 0.0088(16)
C1B 0.026(4) 0.034(6) 0.029(6) 0.004(4) 0.004(4) 0.006(4)
C2B 0.026(4) 0.042(7) 0.011(4) -0.003(4) 0.004(4) 0.011(5)
C3B 0.031(5) 0.037(6) 0.030(5) -0.004(5) 0.000(3) 0.008(4)
C4B 0.034(6) 0.043(7) 0.030(5) 0.006(5) 0.009(4) 0.008(5)
C5B 0.065(4) 0.058(5) 0.052(4) 0.015(4) 0.015(3) 0.011(4)
C6B 0.068(5) 0.057(6) 0.049(5) 0.021(4) 0.018(4) 0.004(4)
C7B 0.067(4) 0.057(5) 0.056(5) 0.024(4) 0.021(4) 0.012(4)
C8B 0.053(4) 0.055(4) 0.056(4) 0.019(4) 0.020(3) 0.006(3)
C13B 0.040(3) 0.049(4) 0.054(4) 0.019(3) 0.012(3) 0.017(3)
C12B 0.039(3) 0.050(5) 0.041(4) 0.023(4) 0.015(3) 0.014(3)
C9B 0.042(5) 0.046(6) 0.045(6) 0.011(4) 0.012(4) 0.004(4)
C10B 0.030(4) 0.046(6) 0.027(5) 0.007(4) 0.003(3) 0.011(4)
C11B 0.033(4) 0.042(5) 0.041(5) 0.006(4) 0.009(3) 0.009(4)
C16B 0.056(5) 0.050(5) 0.047(7) 0.010(5) 0.015(5) 0.020(4)
C17B 0.036(5) 0.070(9) 0.088(8) 0.040(6) -0.008(5) -0.006(5)
C18B 0.038(4) 0.037(4) 0.035(4) 0.020(4) 0.009(3) 0.014(3)
C19B 0.045(4) 0.033(5) 0.047(4) -0.001(3) 0.005(3) 0.005(4)
C20B 0.058(4) 0.043(5) 0.050(4) 0.019(4) 0.011(4) 0.008(4)
C21B 0.061(5) 0.047(6) 0.036(3) 0.015(3) 0.015(3) 0.009(4)
C22B 0.059(5) 0.036(5) 0.038(3) 0.008(3) 0.012(3) 0.014(4)
C23B 0.046(4) 0.036(4) 0.034(3) 0.011(3) 0.009(3) 0.014(3)
Si1B 0.0317(4) 0.0441(5) 0.0288(4) 0.0057(3) 0.0059(3) 0.0142(3)
C14B 0.0289(13) 0.0472(17) 0.0332(15) 0.0088(13) 0.0061(11) 0.0126(12)
C15B 0.0281(13) 0.0437(16) 0.0275(14) 0.0060(12) 0.0058(11) 0.0102(12)
C24B 0.0383(15) 0.0428(17) 0.0332(15) 0.0073(13) 0.0059(12) 0.0137(13)
C25B 0.0405(15) 0.0500(18) 0.0355(16) 0.0068(14) 0.0096(12) 0.0138(13)
C26B 0.0550(19) 0.053(2) 0.0411(17) 0.0044(15) 0.0176(14) 0.0219(16)
C27B 0.066(2) 0.0431(18) 0.0412(18) 0.0050(14) 0.0117(15) 0.0092(16)
C28B 0.0498(18) 0.049(2) 0.056(2) 0.0097(16) 0.0104(15) 0.0069(15)
C29B 0.0414(16) 0.0485(19) 0.0470(18) 0.0088(15) 0.0105(13) 0.0131(14)
C30B 0.0324(14) 0.0446(17) 0.0356(15) 0.0036(13) 0.0045(12) 0.0166(12)
C31B 0.0362(15) 0.060(2) 0.0378(16) 0.0105(14) 0.0045(12) 0.0156(14)
C32B 0.0355(15) 0.064(2) 0.0489(19) 0.0125(16) 0.0111(13) 0.0156(14)
C33B 0.0308(15) 0.066(2) 0.054(2) 0.0059(17) 0.0007(14) 0.0114(14)
C34B 0.0381(16) 0.082(2) 0.0368(17) 0.0045(16) -0.0048(13) 0.0165(16)
C35B 0.0383(16) 0.068(2) 0.0368(16) 0.0097(15) 0.0041(13) 0.0176(15)
C1C 0.038(7) 0.044(9) 0.020(6) 0.001(6) 0.002(5) 0.007(6)
C2C 0.027(5) 0.031(7) 0.028(8) -0.002(6) -0.001(6) 0.008(5)
C3C 0.027(5) 0.037(7) 0.026(6) 0.002(6) 0.006(4) 0.009(5)
C4C 0.026(5) 0.037(7) 0.027(5) 0.001(5) 0.001(4) 0.005(5)
C5C 0.062(5) 0.055(6) 0.043(5) 0.023(4) 0.018(4) 0.012(5)
C6C 0.073(6) 0.064(7) 0.059(6) 0.037(5) 0.018(5) 0.008(5)
C7C 0.065(6) 0.052(6) 0.057(7) 0.020(5) 0.024(5) 0.004(5)
C8C 0.067(5) 0.057(6) 0.069(6) 0.020(5) 0.015(5) 0.014(5)
C13C 0.045(5) 0.049(6) 0.045(5) 0.019(5) 0.018(4) 0.008(4)
C12C 0.046(5) 0.046(5) 0.047(5) 0.012(4) 0.012(4) 0.019(4)
C9C 0.040(6) 0.045(7) 0.048(7) 0.013(5) 0.008(5) 0.017(5)
C10C 0.030(5) 0.037(6) 0.037(7) 0.006(5) 0.010(5) 0.008(5)
C11C 0.030(5) 0.039(7) 0.027(6) 0.015(5) 0.006(4) 0.007(5)
C14C 0.075(10) 0.074(10) 0.051(11) 0.028(9) 0.014(8) -0.002(7)
C15C 0.071(11) 0.057(8) 0.065(9) 0.031(7) 0.028(8) 0.026(7)
C18C 0.027(5) 0.031(6) 0.036(5) -0.006(4) 0.002(4) 0.014(5)
C19C 0.051(6) 0.037(5) 0.042(5) 0.023(4) 0.020(4) 0.019(4)
C20C 0.064(6) 0.051(6) 0.050(5) 0.025(5) 0.015(4) 0.006(5)
C21C 0.059(6) 0.052(7) 0.042(5) 0.024(5) 0.014(4) 0.003(5)
C22C 0.064(6) 0.031(6) 0.034(4) 0.010(4) 0.012(4) 0.011(5)
C23C 0.045(5) 0.038(6) 0.028(4) 0.019(4) 0.012(4) 0.014(5)

loop_
_atom_type_symbol
_atom_type_description
_atom_type_scat_dispersion_real
_atom_type_scat_dispersion_imag
_atom_type_scat_source
C C 0.0033 0.0016 'International Tables Vol C Tables 4.2.6.8 and 6.1.1.4'
H H 0.0000 0.0000 'International Tables Vol C Tables 4.2.6.8 and 6.1.1.4'
B B 0.0013 0.0007 'International Tables Vol C Tables 4.2.6.8 and 6.1.1.4'
Si Si 0.0817 0.0704 'International Tables Vol C Tables 4.2.6.8 and 6.1.1.4'

loop_
_geom_angle_atom_site_label_1
_geom_angle_atom_site_label_2
_geom_angle_atom_site_label_3
_geom_angle
_geom_angle_site_symmetry_1
_geom_angle_site_symmetry_3
_geom_angle_publ_flag
C15 B1 C14 60.96(15) . . ?
C15 B1 B9 58.42(16) . . ?
C14 B1 B9 107.1(2) . . ?
C15 B1 B8 105.5(2) . . ?
C14 B1 B8 104.9(2) . . ?
B9 B1 B8 59.96(18) . . ?
C15 B1 B2 107.4(2) . . ?
C14 B1 B2 58.17(16) . . ?
B9 B1 B2 108.2(2) . . ?
B8 B1 B2 59.58(18) . . ?
C15 B1 H1 122.4 . . ?
C14 B1 H1 122.9 . . ?
B9 B1 H1 121.9 . . ?
B8 B1 H1 123.4 . . ?
B2 B1 H1 122.0 . . ?
C14 B2 B8 106.1(2) . . ?
C14 B2 B3 58.48(16) . . ?
B8 B2 B3 107.9(2) . . ?
C14 B2 B7 105.5(2) . . ?
B8 B2 B7 60.18(18) . . ?
B3 B2 B7 59.88(17) . . ?
C14 B2 B1 59.38(16) . . ?
B8 B2 B1 59.92(18) . . ?
B3 B2 B1 107.4(2) . . ?
B7 B2 B1 107.8(2) . . ?
C14 B2 H2 123.8 . . ?
B8 B2 H2 121.9 . . ?
B3 B2 H2 122.0 . . ?
B7 B2 H2 122.2 . . ?
B1 B2 H2 121.7 . . ?
C14 B3 B6 106.0(2) . . ?
C14 B3 B7 105.9(2) . . ?
B6 B3 B7 60.12(18) . . ?
C14 B3 B4 59.16(16) . . ?
B6 B3 B4 59.63(17) . . ?
B7 B3 B4 107.5(2) . . ?
C14 B3 B2 58.74(16) . . ?
B6 B3 B2 108.0(2) . . ?
B7 B3 B2 60.07(18) . . ?
B4 B3 B2 107.2(2) . . ?
C14 B3 H3 123.7 . . ?
B6 B3 H3 122.0 . . ?
B7 B3 H3 122.1 . . ?
B4 B3 H3 122.1 . . ?
B2 B3 H3 121.9 . . ?
C14 B4 C15 61.08(15) . . ?
C14 B4 B6 105.6(2) . . ?
C15 B4 B6 106.0(2) . . ?
C14 B4 B5 106.9(2) . . ?
C15 B4 B5 57.86(15) . . ?
B6 B4 B5 60.50(17) . . ?
C14 B4 B3 58.30(16) . . ?
C15 B4 B3 107.6(2) . . ?
B6 B4 B3 60.05(17) . . ?
B5 B4 B3 108.6(2) . . ?
C14 B4 H4 122.8 . . ?
C15 B4 H4 122.5 . . ?
B6 B4 H4 122.8 . . ?
B5 B4 H4 121.9 . . ?
B3 B4 H4 121.6 . . ?
C15 B5 B4 60.03(16) . . ?
C15 B5 B9 59.06(16) . . ?
B4 B5 B9 108.0(2) . . ?
C15 B5 B10 106.8(2) . . ?
B4 B5 B10 107.7(2) . . ?
B9 B5 B10 60.34(18) . . ?
C15 B5 B6 107.0(2) . . ?
B4 B5 B6 59.65(17) . . ?
B9 B5 B6 108.2(2) . . ?
B10 B5 B6 59.99(17) . . ?
C15 B5 H5 122.8 . . ?
B4 B5 H5 121.7 . . ?
B9 B5 H5 121.6 . . ?
B10 B5 H5 122.0 . . ?
B6 B5 H5 121.9 . . ?
B4 B6 B3 60.32(17) . . ?
B4 B6 B7 107.9(2) . . ?
B3 B6 B7 60.00(18) . . ?
B4 B6 B10 107.8(2) . . ?
B3 B6 B10 108.3(2) . . ?
B7 B6 B10 60.10(18) . . ?
B4 B6 B5 59.85(17) . . ?
B3 B6 B5 108.3(2) . . ?
B7 B6 B5 107.9(2) . . ?
B10 B6 B5 59.84(17) . . ?
B4 B6 H6 121.8 . . ?
B3 B6 H6 121.3 . . ?
B7 B6 H6 121.8 . . ?
B10 B6 H6 121.7 . . ?
B5 B6 H6 121.8 . . ?
B3 B7 B6 59.88(17) . . ?
B3 B7 B8 107.6(2) . . ?
B6 B7 B8 107.6(2) . . ?
B3 B7 B2 60.05(17) . . ?
B6 B7 B2 107.8(2) . . ?
B8 B7 B2 59.60(18) . . ?
B3 B7 B10 108.1(2) . . ?
B6 B7 B10 59.95(17) . . ?
B8 B7 B10 60.13(18) . . ?
B2 B7 B10 108.0(2) . . ?
B3 B7 H7 121.8 . . ?
B6 B7 H7 122.0 . . ?
B8 B7 H7 122.1 . . ?
B2 B7 H7 121.8 . . ?
B10 B7 H7 121.5 . . ?
B2 B8 B9 109.0(2) . . ?
B2 B8 B1 60.50(18) . . ?
B9 B8 B1 60.00(18) . . ?
B2 B8 B7 60.22(18) . . ?
B9 B8 B7 108.5(2) . . ?
B1 B8 B7 108.3(2) . . ?
B2 B8 B10 108.4(2) . . ?
B9 B8 B10 60.17(18) . . ?
B1 B8 B10 107.9(2) . . ?
B7 B8 B10 59.99(18) . . ?
B2 B8 H8 121.1 . . ?
B9 B8 H8 121.3 . . ?
B1 B8 H8 121.7 . . ?
B7 B8 H8 121.5 . . ?
B10 B8 H8 121.8 . . ?
C15 B9 B5 58.27(16) . . ?
C15 B9 B8 106.5(2) . . ?
B5 B9 B8 107.8(2) . . ?
C15 B9 B1 59.52(16) . . ?
B5 B9 B1 107.1(2) . . ?
B8 B9 B1 60.05(18) . . ?
C15 B9 B10 105.8(2) . . ?
B5 B9 B10 59.94(17) . . ?
B8 B9 B10 60.21(18) . . ?
B1 B9 B10 108.0(2) . . ?
C15 B9 H9 123.6 . . ?
B5 B9 H9 122.3 . . ?
B8 B9 H9 121.8 . . ?
B1 B9 H9 121.7 . . ?
B10 B9 H9 122.0 . . ?
B5 B10 B6 60.18(17) . . ?
B5 B10 B7 108.0(2) . . ?
B6 B10 B7 59.95(18) . . ?
B5 B10 B9 59.72(17) . . ?
B6 B10 B9 107.9(2) . . ?
B7 B10 B9 108.0(2) . . ?
B5 B10 B8 107.1(2) . . ?
B6 B10 B8 107.4(2) . . ?
B7 B10 B8 59.87(18) . . ?
B9 B10 B8 59.62(18) . . ?
B5 B10 H10 121.9 . . ?
B6 B10 H10 121.8 . . ?
B7 B10 H10 121.6 . . ?
B9 B10 H10 121.8 . . ?
B8 B10 H10 122.4 . . ?
C10 C1 C2 119.6(2) . . ?
C10 C1 H1A 120.2 . . ?
C2 C1 H1A 120.2 . . ?
C3 C2 C1 119.4(2) . . ?
C3 C2 C14 120.1(2) . . ?
C1 C2 C14 120.4(2) . . ?
C4 C3 C2 121.1(2) . . ?
C4 C3 H3A 119.4 . . ?
C2 C3 H3A 119.4 . . ?
C11 C4 C3 119.1(2) . . ?
C11 C4 H4A 120.4 . . ?
C3 C4 H4A 120.4 . . ?
C12 C5 C6 118.5(3) . . ?
C12 C5 H5A 120.8 . . ?
C6 C5 H5A 120.8 . . ?
C7 C6 C5 120.6(3) . . ?
C7 C6 H6A 119.7 . . ?
C5 C6 H6A 119.7 . . ?
C6 C7 C8 121.1(3) . . ?
C6 C7 H7A 119.4 . . ?
C8 C7 H7A 119.4 . . ?
C7 C8 C13 118.8(3) . . ?
C7 C8 H8A 120.6 . . ?
C13 C8 H8A 120.6 . . ?
C13 C9 C10 101.0(2) . . ?
C13 C9 C16 112.0(3) . . ?
C10 C9 C16 111.5(2) . . ?
C13 C9 C17 111.1(2) . . ?
C10 C9 C17 110.7(2) . . ?
C16 C9 C17 110.3(3) . . ?
C1 C10 C11 120.2(2) . . ?
C1 C10 C9 128.8(2) . . ?
C11 C10 C9 111.0(2) . . ?
C4 C11 C10 120.5(2) . . ?
C4 C11 C12 131.0(3) . . ?
C10 C11 C12 108.5(2) . . ?
C5 C12 C13 121.3(3) . . ?
C5 C12 C11 130.7(3) . . ?
C13 C12 C11 108.0(2) . . ?
C8 C13 C12 119.8(3) . . ?
C8 C13 C9 128.8(3) . . ?
C12 C13 C9 111.4(2) . . ?
C2 C14 B3 119.1(2) . . ?
C2 C14 B2 120.2(2) . . ?
B3 C14 B2 62.78(17) . . ?
C2 C14 B4 118.3(2) . . ?
B3 C14 B4 62.54(17) . . ?
B2 C14 B4 113.2(2) . . ?
C2 C14 B1 119.7(2) . . ?
B3 C14 B1 113.4(2) . . ?
B2 C14 B1 62.45(17) . . ?
B4 C14 B1 110.7(2) . . ?
C2 C14 C15 121.2(2) . . ?
B3 C14 C15 110.01(19) . . ?
B2 C14 C15 109.60(19) . . ?
B4 C14 C15 59.85(15) . . ?
B1 C14 C15 59.46(15) . . ?
B5 C15 B9 62.68(17) . . ?
B5 C15 B1 112.7(2) . . ?
B9 C15 B1 62.06(17) . . ?
B5 C15 B4 62.11(16) . . ?
B9 C15 B4 112.6(2) . . ?
B1 C15 B4 110.1(2) . . ?
B5 C15 C14 108.66(19) . . ?
B9 C15 C14 108.83(19) . . ?
B1 C15 C14 59.58(15) . . ?
B4 C15 C14 59.07(15) . . ?
B5 C15 Si1 118.56(18) . . ?
B9 C15 Si1 119.76(17) . . ?
B1 C15 Si1 120.61(17) . . ?
B4 C15 Si1 118.94(17) . . ?
C14 C15 Si1 123.10(16) . . ?
C9 C16 H16A 109.5 . . ?
C9 C16 H16B 109.5 . . ?
H16A C16 H16B 109.5 . . ?
C9 C16 H16C 109.5 . . ?
H16A C16 H16C 109.5 . . ?
H16B C16 H16C 109.5 . . ?
C9 C17 H17A 109.5 . . ?
C9 C17 H17B 109.5 . . ?
H17A C17 H17B 109.5 . . ?
C9 C17 H17C 109.5 . . ?
H17A C17 H17C 109.5 . . ?
H17B C17 H17C 109.5 . . ?
C18 Si1 C24 112.23(12) . . ?
C18 Si1 C30 108.09(12) . . ?
C24 Si1 C30 108.67(12) . . ?
C18 Si1 C15 109.97(11) . . ?
C24 Si1 C15 107.80(11) . . ?
C30 Si1 C15 110.06(11) . . ?
C23 C18 C19 117.7(3) . . ?
C23 C18 Si1 121.4(2) . . ?
C19 C18 Si1 120.9(2) . . ?
C20 C19 C18 121.2(3) . . ?
C20 C19 H19 119.4 . . ?
C18 C19 H19 119.4 . . ?
C21 C20 C19 119.5(3) . . ?
C21 C20 H20 120.3 . . ?
C19 C20 H20 120.3 . . ?
C22 C21 C20 120.3(3) . . ?
C22 C21 H21 119.9 . . ?
C20 C21 H21 119.9 . . ?
C21 C22 C23 120.4(3) . . ?
C21 C22 H22 119.8 . . ?
C23 C22 H22 119.8 . . ?
C22 C23 C18 120.9(3) . . ?
C22 C23 H23 119.5 . . ?
C18 C23 H23 119.5 . . ?
C29 C24 C25 116.4(2) . . ?
C29 C24 Si1 121.0(2) . . ?
C25 C24 Si1 122.7(2) . . ?
C26 C25 C24 122.1(3) . . ?
C26 C25 H25 118.9 . . ?
C24 C25 H25 118.9 . . ?
C27 C26 C25 120.0(3) . . ?
C27 C26 H26 120.0 . . ?
C25 C26 H26 120.0 . . ?
C28 C27 C26 119.3(3) . . ?
C28 C27 H27 120.3 . . ?
C26 C27 H27 120.3 . . ?
C27 C28 C29 120.7(3) . . ?
C27 C28 H28 119.7 . . ?
C29 C28 H28 119.7 . . ?
C28 C29 C24 121.5(3) . . ?
C28 C29 H29 119.2 . . ?
C24 C29 H29 119.2 . . ?
C35 C30 C31 117.0(2) . . ?
C35 C30 Si1 118.9(2) . . ?
C31 C30 Si1 123.8(2) . . ?
C32 C31 C30 121.6(3) . . ?
C32 C31 H31 119.2 . . ?
C30 C31 H31 119.2 . . ?
C33 C32 C31 119.9(3) . . ?
C33 C32 H32 120.0 . . ?
C31 C32 H32 120.0 . . ?
C32 C33 C34 119.9(3) . . ?
C32 C33 H33 120.1 . . ?
C34 C33 H33 120.1 . . ?
C33 C34 C35 120.2(3) . . ?
C33 C34 H34 119.9 . . ?
C35 C34 H34 119.9 . . ?
C34 C35 C30 121.3(3) . . ?
C34 C35 H35 119.3 . . ?
C30 C35 H35 119.3 . . ?
C15B B1B C14B 60.56(16) . . ?
C15B B1B B9B 58.82(17) . . ?
C14B B1B B9B 107.0(2) . . ?
C15B B1B B8B 106.1(2) . . ?
C14B B1B B8B 105.1(2) . . ?
B9B B1B B8B 60.08(18) . . ?
C15B B1B B2B 107.2(2) . . ?
C14B B1B B2B 57.99(17) . . ?
B9B B1B B2B 108.4(2) . . ?
B8B B1B B2B 59.97(18) . . ?
C15B B1B H1B 122.4 . . ?
C14B B1B H1B 123.2 . . ?
B9B B1B H1B 121.7 . . ?
B8B B1B H1B 123.0 . . ?
B2B B1B H1B 121.9 . . ?
C14B B2B B8B 106.0(2) . . ?
C14B B2B B3B 58.70(18) . . ?
B8B B2B B3B 107.7(2) . . ?
C14B B2B B1B 59.41(17) . . ?
B8B B2B B1B 59.62(18) . . ?
B3B B2B B1B 107.4(2) . . ?
C14B B2B B7B 105.6(2) . . ?
B8B B2B B7B 59.89(19) . . ?
B3B B2B B7B 59.90(19) . . ?
B1B B2B B7B 107.3(2) . . ?
C14B B2B H2B 123.6 . . ?
B8B B2B H2B 122.2 . . ?
B3B B2B H2B 121.9 . . ?
B1B B2B H2B 121.9 . . ?
B7B B2B H2B 122.4 . . ?
C14B B3B B6B 106.3(2) . . ?
C14B B3B B2B 58.51(17) . . ?
B6B B3B B2B 108.3(2) . . ?
C14B B3B B4B 59.28(16) . . ?
B6B B3B B4B 59.83(18) . . ?
B2B B3B B4B 107.3(2) . . ?
C14B B3B B7B 105.8(2) . . ?
B6B B3B B7B 60.2(2) . . ?
B2B B3B B7B 60.3(2) . . ?
B4B B3B B7B 107.6(2) . . ?
C14B B3B H3B 123.7 . . ?
B6B B3B H3B 121.8 . . ?
B2B B3B H3B 121.8 . . ?
B4B B3B H3B 122.0 . . ?
B7B B3B H3B 122.1 . . ?
C14B B4B C15B 60.50(15) . . ?
C14B B4B B6B 105.6(2) . . ?
C15B B4B B6B 106.3(2) . . ?
C14B B4B B5B 106.9(2) . . ?
C15B B4B B5B 58.47(16) . . ?
B6B B4B B5B 60.59(18) . . ?
C14B B4B B3B 58.34(17) . . ?
C15B B4B B3B 107.3(2) . . ?
B6B B4B B3B 59.86(18) . . ?
B5B B4B B3B 108.6(2) . . ?
C14B B4B H4B 123.0 . . ?
C15B B4B H4B 122.5 . . ?
B6B B4B H4B 122.7 . . ?
B5B B4B H4B 121.7 . . ?
B3B B4B H4B 121.8 . . ?
C15B B5B B9B 59.02(17) . . ?
C15B B5B B4B 59.50(16) . . ?
B9B B5B B4B 107.6(2) . . ?
C15B B5B B10B 106.4(2) . . ?
B9B B5B B10B 60.33(19) . . ?
B4B B5B B10B 107.4(2) . . ?
C15B B5B B6B 106.3(2) . . ?
B9B B5B B6B 108.0(2) . . ?
B4B B5B B6B 59.53(17) . . ?
B10B B5B B6B 59.85(19) . . ?
C15B B5B H5B 123.2 . . ?
B9B B5B H5B 121.7 . . ?
B4B B5B H5B 122.0 . . ?
B10B B5B H5B 122.1 . . ?
B6B B5B H5B 122.2 . . ?
B4B B6B B3B 60.31(18) . . ?
B4B B6B B7B 108.0(2) . . ?
B3B B6B B7B 60.18(19) . . ?
B4B B6B B10B 107.8(2) . . ?
B3B B6B B10B 108.1(2) . . ?
B7B B6B B10B 59.69(19) . . ?
B4B B6B B5B 59.88(17) . . ?
B3B B6B B5B 108.4(2) . . ?
B7B B6B B5B 107.7(2) . . ?
B10B B6B B5B 59.93(18) . . ?
B4B B6B H6B 121.8 . . ?
B3B B6B H6B 121.3 . . ?
B7B B6B H6B 121.9 . . ?
B10B B6B H6B 121.9 . . ?
B5B B6B H6B 121.8 . . ?
B10B B7B B8B 60.26(19) . . ?
B10B B7B B6B 60.23(19) . . ?
B8B B7B B6B 107.8(2) . . ?
B10B B7B B3B 108.2(2) . . ?
B8B B7B B3B 107.5(2) . . ?
B6B B7B B3B 59.66(19) . . ?
B10B B7B B2B 108.3(2) . . ?
B8B B7B B2B 59.80(19) . . ?
B6B B7B B2B 107.6(2) . . ?
B3B B7B B2B 59.81(19) . . ?
B10B B7B H7B 121.3 . . ?
B8B B7B H7B 121.9 . . ?
B6B B7B H7B 121.9 . . ?
B3B B7B H7B 122.0 . . ?
B2B B7B H7B 121.9 . . ?
B1B B8B B9B 59.91(18) . . ?
B1B B8B B2B 60.41(18) . . ?
B9B B8B B2B 108.6(2) . . ?
B1B B8B B7B 108.3(2) . . ?
B9B B8B B7B 108.2(2) . . ?
B2B B8B B7B 60.32(19) . . ?
B1B B8B B10B 108.0(2) . . ?
B9B B8B B10B 60.28(18) . . ?
B2B B8B B10B 108.3(2) . . ?
B7B B8B B10B 59.70(19) . . ?
B1B B8B H8B 121.6 . . ?
B9B B8B H8B 121.5 . . ?
B2B B8B H8B 121.2 . . ?
B7B B8B H8B 121.7 . . ?
B10B B8B H8B 121.8 . . ?
C15B B9B B5B 58.92(17) . . ?
C15B B9B B1B 59.28(17) . . ?
B5B B9B B1B 107.7(2) . . ?
C15B B9B B8B 106.4(2) . . ?
B5B B9B B8B 108.3(2) . . ?
B1B B9B B8B 60.01(18) . . ?
C15B B9B B10B 106.3(2) . . ?
B5B B9B B10B 60.26(18) . . ?
B1B B9B B10B 108.0(2) . . ?
B8B B9B B10B 60.15(18) . . ?
C15B B9B H9B 123.4 . . ?
B5B B9B H9B 121.7 . . ?
B1B B9B H9B 121.7 . . ?
B8B B9B H9B 121.8 . . ?
B10B B9B H9B 121.9 . . ?
B7B B10B B6B 60.1(2) . . ?
B7B B10B B8B 60.05(19) . . ?
B6B B10B B8B 107.5(2) . . ?
B7B B10B B5B 108.3(2) . . ?
B6B B10B B5B 60.22(18) . . ?
B8B B10B B5B 107.1(2) . . ?
B7B B10B B9B 107.9(2) . . ?
B6B B10B B9B 107.5(2) . . ?
B8B B10B B9B 59.56(18) . . ?
B5B B10B B9B 59.40(18) . . ?
B7B B10B H10B 121.4 . . ?
B6B B10B H10B 121.8 . . ?
B8B B10B H10B 122.3 . . ?
B5B B10B H10B 121.9 . . ?
B9B B10B H10B 122.2 . . ?
C10B C1B C2B 120.5(13) . . ?
C10B C1B H1BA 119.8 . . ?
C2B C1B H1BA 119.8 . . ?
C1B C2B C3B 116.7(15) . . ?
C1B C2B C14B 125.1(12) . . ?
C3B C2B C14B 118.1(12) . . ?
C4B C3B C2B 121.8(10) . . ?
C4B C3B H3BA 119.1 . . ?
C2B C3B H3BA 119.1 . . ?
C11B C4B C3B 119.3(12) . . ?
C11B C4B H4BA 120.3 . . ?
C3B C4B H4BA 120.3 . . ?
C6B C5B C12B 120.0 . . ?
C6B C5B H5BA 120.0 . . ?
C12B C5B H5BA 120.0 . . ?
C5B C6B C7B 120.0 . . ?
C5B C6B H6BA 120.0 . . ?
C7B C6B H6BA 120.0 . . ?
C8B C7B C6B 120.0 . . ?
C8B C7B H7BA 120.0 . . ?
C6B C7B H7BA 120.0 . . ?
C7B C8B C13B 120.0 . . ?
C7B C8B H8BA 120.0 . . ?
C13B C8B H8BA 120.0 . . ?
C12B C13B C8B 120.0 . . ?
C12B C13B C9B 111.9(6) . . ?
C8B C13B C9B 128.1(6) . . ?
C13B C12B C5B 120.0 . . ?
C13B C12B C11B 107.7(6) . . ?
C5B C12B C11B 132.3(6) . . ?
C13B C9B C16B 114.5(14) . . ?
C13B C9B C10B 101.5(9) . . ?
C16B C9B C10B 111.2(14) . . ?
C13B C9B C17B 110.1(16) . . ?
C16B C9B C17B 114.2(13) . . ?
C10B C9B C17B 104.0(15) . . ?
C1B C10B C11B 121.9(11) . . ?
C1B C10B C9B 128.7(11) . . ?
C11B C10B C9B 109.3(13) . . ?
C4B C11B C10B 119.5(13) . . ?
C4B C11B C12B 131.1(12) . . ?
C10B C11B C12B 109.4(9) . . ?
C9B C16B H16D 109.5 . . ?
C9B C16B H16E 109.5 . . ?
H16D C16B H16E 109.5 . . ?
C9B C16B H16F 109.5 . . ?
H16D C16B H16F 109.5 . . ?
H16E C16B H16F 109.5 . . ?
C9B C17B H17D 109.5 . . ?
C9B C17B H17E 109.5 . . ?
H17D C17B H17E 109.5 . . ?
C9B C17B H17F 109.5 . . ?
H17D C17B H17F 109.5 . . ?
H17E C17B H17F 109.5 . . ?
C19B C18B C23B 120.0 . . ?
C19B C18B Si1B 119.2(5) . . ?
C23B C18B Si1B 120.6(5) . . ?
C18B C19B C20B 120.0 . . ?
C18B C19B H19B 120.0 . . ?
C20B C19B H19B 120.0 . . ?
C21B C20B C19B 120.0 . . ?
C21B C20B H20B 120.0 . . ?
C19B C20B H20B 120.0 . . ?
C20B C21B C22B 120.0 . . ?
C20B C21B H21B 120.0 . . ?
C22B C21B H21B 120.0 . . ?
C23B C22B C21B 120.0 . . ?
C23B C22B H22B 120.0 . . ?
C21B C22B H22B 120.0 . . ?
C22B C23B C18B 120.0 . . ?
C22B C23B H23B 120.0 . . ?
C18B C23B H23B 120.0 . . ?
C18B Si1B C24B 115.2(4) . . ?
C18B Si1B C30B 104.8(4) . . ?
C24B Si1B C30B 108.01(12) . . ?
C24B Si1B C18C 106.9(5) . . ?
C30B Si1B C18C 109.8(6) . . ?
C18B Si1B C15B 110.9(5) . . ?
C24B Si1B C15B 108.24(12) . . ?
C30B Si1B C15B 109.44(12) . . ?
C18C Si1B C15B 114.3(6) . . ?
C2B C14B B2B 123.5(8) . . ?
C2C C14B B2B 115.4(11) . . ?
C2B C14B B3B 117.3(7) . . ?
C2C C14B B3B 124.2(11) . . ?
B2B C14B B3B 62.79(19) . . ?
C2B C14B B4B 113.7(6) . . ?
C2C C14B B4B 125.7(9) . . ?
B2B C14B B4B 113.3(2) . . ?
B3B C14B B4B 62.38(18) . . ?
C2B C14B B1B 123.6(6) . . ?
C2C C14B B1B 112.1(9) . . ?
B2B C14B B1B 62.59(18) . . ?
B3B C14B B1B 113.2(2) . . ?
B4B C14B B1B 110.6(2) . . ?
C2B C14B C15B 119.6(9) . . ?
C2C C14B C15B 120.2(12) . . ?
B2B C14B C15B 110.1(2) . . ?
B3B C14B C15B 110.1(2) . . ?
B4B C14B C15B 59.96(15) . . ?
B1B C14B C15B 59.53(16) . . ?
B5B C15B B9B 62.06(18) . . ?
B5B C15B B1B 112.3(2) . . ?
B9B C15B B1B 61.89(18) . . ?
B5B C15B B4B 62.04(17) . . ?
B9B C15B B4B 112.1(2) . . ?
B1B C15B B4B 110.6(2) . . ?
B5B C15B C14B 108.96(19) . . ?
B9B C15B C14B 108.9(2) . . ?
B1B C15B C14B 59.91(16) . . ?
B4B C15B C14B 59.54(15) . . ?
B5B C15B Si1B 119.12(18) . . ?
B9B C15B Si1B 120.78(17) . . ?
B1B C15B Si1B 120.53(18) . . ?
B4B C15B Si1B 118.40(19) . . ?
C14B C15B Si1B 122.11(17) . . ?
C29B C24B C25B 116.8(3) . . ?
C29B C24B Si1B 123.2(2) . . ?
C25B C24B Si1B 120.1(2) . . ?
C26B C25B C24B 121.3(3) . . ?
C26B C25B H25B 119.4 . . ?
C24B C25B H25B 119.4 . . ?
C27B C26B C25B 120.8(3) . . ?
C27B C26B H26B 119.6 . . ?
C25B C26B H26B 119.6 . . ?
C26B C27B C28B 119.1(3) . . ?
C26B C27B H27B 120.5 . . ?
C28B C27B H27B 120.5 . . ?
C29B C28B C27B 120.2(3) . . ?
C29B C28B H28B 119.9 . . ?
C27B C28B H28B 119.9 . . ?
C28B C29B C24B 121.9(3) . . ?
C28B C29B H29B 119.1 . . ?
C24B C29B H29B 119.1 . . ?
C31B C30B C35B 116.8(2) . . ?
C31B C30B Si1B 124.6(2) . . ?
C35B C30B Si1B 118.3(2) . . ?
C32B C31B C30B 121.2(3) . . ?
C32B C31B H31B 119.4 . . ?
C30B C31B H31B 119.4 . . ?
C33B C32B C31B 120.7(3) . . ?
C33B C32B H32B 119.6 . . ?
C31B C32B H32B 119.6 . . ?
C32B C33B C34B 119.4(3) . . ?
C32B C33B H33B 120.3 . . ?
C34B C33B H33B 120.3 . . ?
C33B C34B C35B 120.2(3) . . ?
C33B C34B H34B 119.9 . . ?
C35B C34B H34B 119.9 . . ?
C34B C35B C30B 121.6(3) . . ?
C34B C35B H35B 119.2 . . ?
C30B C35B H35B 119.2 . . ?
C2C C1C C10C 117(2) . . ?
C2C C1C H1C 121.7 . . ?
C10C C1C H1C 121.7 . . ?
C3C C2C C1C 125(2) . . ?
C3C C2C C14B 124.9(19) . . ?
C1C C2C C14B 110.3(18) . . ?
C2C C3C C4C 119.1(17) . . ?
C2C C3C H3C 120.5 . . ?
C4C C3C H3C 120.5 . . ?
C3C C4C C11C 119.2(17) . . ?
C3C C4C H4C 120.4 . . ?
C11C C4C H4C 120.4 . . ?
C6C C5C C12C 120.0 . . ?
C6C C5C H5C 120.0 . . ?
C12C C5C H5C 120.0 . . ?
C5C C6C C7C 120.0 . . ?
C5C C6C H6C 120.0 . . ?
C7C C6C H6C 120.0 . . ?
C8C C7C C6C 120.0 . . ?
C8C C7C H7C 120.0 . . ?
C6C C7C H7C 120.0 . . ?
C7C C8C C13C 120.0 . . ?
C7C C8C H8C 120.0 . . ?
C13C C8C H8C 120.0 . . ?
C12C C13C C8C 120.0 . . ?
C12C C13C C9C 110.8(9) . . ?
C8C C13C C9C 129.2(9) . . ?
C13C C12C C5C 120.0 . . ?
C13C C12C C11C 109.6(8) . . ?
C5C C12C C11C 130.4(8) . . ?
C10C C9C C13C 99.0(14) . . ?
C10C C9C C15C 119(2) . . ?
C13C C9C C15C 111(2) . . ?
C10C C9C C14C 112(2) . . ?
C13C C9C C14C 108.8(18) . . ?
C15C C9C C14C 106.4(18) . . ?
C11C C10C C1C 118.6(16) . . ?
C11C C10C C9C 114(2) . . ?
C1C C10C C9C 127.6(17) . . ?
C10C C11C C4C 121.7(18) . . ?
C10C C11C C12C 106.6(14) . . ?
C4C C11C C12C 131.7(15) . . ?
C9C C14C H14A 109.5 . . ?
C9C C14C H14B 109.5 . . ?
H14A C14C H14B 109.5 . . ?
C9C C14C H14C 109.5 . . ?
H14A C14C H14C 109.5 . . ?
H14B C14C H14C 109.5 . . ?
C9C C15C H15A 109.5 . . ?
C9C C15C H15B 109.5 . . ?
H15A C15C H15B 109.5 . . ?
C9C C15C H15C 109.5 . . ?
H15A C15C H15C 109.5 . . ?
H15B C15C H15C 109.5 . . ?
C19C C18C C23C 120.0 . . ?
C19C C18C Si1B 123.0(7) . . ?
C23C C18C Si1B 116.9(7) . . ?
C18C C19C C20C 120.0 . . ?
C18C C19C H19C 120.0 . . ?
C20C C19C H19C 120.0 . . ?
C21C C20C C19C 120.0 . . ?
C21C C20C H20C 120.0 . . ?
C19C C20C H20C 120.0 . . ?
C22C C21C C20C 120.0 . . ?
C22C C21C H21C 120.0 . . ?
C20C C21C H21C 120.0 . . ?
C21C C22C C23C 120.0 . . ?
C21C C22C H22C 120.0 . . ?
C23C C22C H22C 120.0 . . ?
C22C C23C C18C 120.0 . . ?
C22C C23C H23C 120.0 . . ?
C18C C23C H23C 120.0 . . ?

loop_
_geom_bond_atom_site_label_1
_geom_bond_atom_site_label_2
_geom_bond_distance
_geom_bond_site_symmetry_2
_geom_bond_publ_flag
B1 C15 1.732(4) . ?
B1 C14 1.734(4) . ?
B1 B9 1.775(4) . ?
B1 B8 1.776(4) . ?
B1 B2 1.786(4) . ?
B1 H1 1.1200 . ?
B2 C14 1.712(4) . ?
B2 B8 1.770(4) . ?
B2 B3 1.780(4) . ?
B2 B7 1.781(4) . ?
B2 H2 1.1200 . ?
B3 C14 1.707(4) . ?
B3 B6 1.775(4) . ?
B3 B7 1.777(4) . ?
B3 B4 1.780(4) . ?
B3 H3 1.1200 . ?
B4 C14 1.723(4) . ?
B4 C15 1.736(4) . ?
B4 B6 1.768(4) . ?
B4 B5 1.772(4) . ?
B4 H4 1.1200 . ?
B5 C15 1.697(4) . ?
B5 B9 1.773(4) . ?
B5 B10 1.777(4) . ?
B5 B6 1.783(4) . ?
B5 H5 1.1200 . ?
B6 B7 1.780(4) . ?
B6 B10 1.780(4) . ?
B6 H6 1.1200 . ?
B7 B8 1.780(5) . ?
B7 B10 1.782(4) . ?
B7 H7 1.1200 . ?
B8 B9 1.774(5) . ?
B8 B10 1.785(4) . ?
B8 H8 1.1200 . ?
B9 C15 1.712(4) . ?
B9 B10 1.784(4) . ?
B9 H9 1.1200 . ?
B10 H10 1.1200 . ?
C1 C10 1.387(4) . ?
C1 C2 1.398(3) . ?
C1 H1A 0.9500 . ?
C2 C3 1.395(3) . ?
C2 C14 1.506(3) . ?
C3 C4 1.385(4) . ?
C3 H3A 0.9500 . ?
C4 C11 1.384(4) . ?
C4 H4A 0.9500 . ?
C5 C12 1.384(4) . ?
C5 C6 1.387(4) . ?
C5 H5A 0.9500 . ?
C6 C7 1.381(5) . ?
C6 H6A 0.9500 . ?
C7 C8 1.388(5) . ?
C7 H7A 0.9500 . ?
C8 C13 1.389(4) . ?
C8 H8A 0.9500 . ?
C9 C13 1.520(4) . ?
C9 C10 1.523(4) . ?
C9 C16 1.529(4) . ?
C9 C17 1.537(4) . ?
C10 C11 1.398(4) . ?
C11 C12 1.472(4) . ?
C12 C13 1.396(4) . ?
C14 C15 1.758(3) . ?
C15 Si1 1.945(3) . ?
C16 H16A 0.9800 . ?
C16 H16B 0.9800 . ?
C16 H16C 0.9800 . ?
C17 H17A 0.9800 . ?
C17 H17B 0.9800 . ?
C17 H17C 0.9800 . ?
Si1 C18 1.870(3) . ?
Si1 C24 1.872(3) . ?
Si1 C30 1.881(3) . ?
C18 C23 1.394(4) . ?
C18 C19 1.402(4) . ?
C19 C20 1.388(4) . ?
C19 H19 0.9500 . ?
C20 C21 1.385(4) . ?
C20 H20 0.9500 . ?
C21 C22 1.372(4) . ?
C21 H21 0.9500 . ?
C22 C23 1.384(4) . ?
C22 H22 0.9500 . ?
C23 H23 0.9500 . ?
C24 C29 1.400(4) . ?
C24 C25 1.401(4) . ?
C25 C26 1.387(4) . ?
C25 H25 0.9500 . ?
C26 C27 1.382(4) . ?
C26 H26 0.9500 . ?
C27 C28 1.377(4) . ?
C27 H27 0.9500 . ?
C28 C29 1.387(4) . ?
C28 H28 0.9500 . ?
C29 H29 0.9500 . ?
C30 C35 1.398(4) . ?
C30 C31 1.401(4) . ?
C31 C32 1.391(4) . ?
C31 H31 0.9500 . ?
C32 C33 1.379(4) . ?
C32 H32 0.9500 . ?
C33 C34 1.380(4) . ?
C33 H33 0.9500 . ?
C34 C35 1.393(4) . ?
C34 H34 0.9500 . ?
C35 H35 0.9500 . ?
B1B C15B 1.722(4) . ?
B1B C14B 1.729(4) . ?
B1B B9B 1.767(4) . ?
B1B B8B 1.769(5) . ?
B1B B2B 1.783(4) . ?
B1B H1B 1.1200 . ?
B2B C14B 1.703(4) . ?
B2B B8B 1.776(5) . ?
B2B B3B 1.776(5) . ?
B2B B7B 1.785(5) . ?
B2B H2B 1.1200 . ?
B3B C14B 1.707(4) . ?
B3B B6B 1.769(4) . ?
B3B B4B 1.777(4) . ?
B3B B7B 1.778(5) . ?
B3B H3B 1.1200 . ?
B4B C14B 1.724(4) . ?
B4B C15B 1.731(4) . ?
B4B B6B 1.768(5) . ?
B4B B5B 1.774(4) . ?
B4B H4B 1.1200 . ?
B5B C15B 1.712(4) . ?
B5B B9B 1.766(5) . ?
B5B B10B 1.782(5) . ?
B5B B6B 1.787(4) . ?
B5B H5B 1.1200 . ?
B6B B7B 1.778(5) . ?
B6B B10B 1.781(5) . ?
B6B H6B 1.1200 . ?
B7B B10B 1.771(5) . ?
B7B B8B 1.777(5) . ?
B7B H7B 1.1200 . ?
B8B B9B 1.770(4) . ?
B8B B10B 1.781(5) . ?
B8B H8B 1.1200 . ?
B9B C15B 1.714(4) . ?
B9B B10B 1.783(4) . ?
B9B H9B 1.1200 . ?
B10B H10B 1.1200 . ?
C1B C10B 1.37(2) . ?
C1B C2B 1.405(18) . ?
C1B H1BA 0.9500 . ?
C2B C3B 1.43(2) . ?
C2B C14B 1.51(2) . ?
C3B C4B 1.41(2) . ?
C3B H3BA 0.9500 . ?
C4B C11B 1.364(12) . ?
C4B H4BA 0.9500 . ?
C5B C6B 1.3900 . ?
C5B C12B 1.3900 . ?
C5B H5BA 0.9500 . ?
C6B C7B 1.3900 . ?
C6B H6BA 0.9500 . ?
C7B C8B 1.3900 . ?
C7B H7BA 0.9500 . ?
C8B C13B 1.3900 . ?
C8B H8BA 0.9500 . ?
C13B C12B 1.3900 . ?
C13B C9B 1.498(18) . ?
C12B C11B 1.455(16) . ?
C9B C16B 1.50(2) . ?
C9B C10B 1.526(17) . ?
C9B C17B 1.53(3) . ?
C10B C11B 1.402(18) . ?
C16B H16D 0.9800 . ?
C16B H16E 0.9800 . ?
C16B H16F 0.9800 . ?
C17B H17D 0.9800 . ?
C17B H17E 0.9800 . ?
C17B H17F 0.9800 . ?
C18B C19B 1.3900 . ?
C18B C23B 1.3900 . ?
C18B Si1B 1.867(8) . ?
C19B C20B 1.3900 . ?
C19B H19B 0.9500 . ?
C20B C21B 1.3900 . ?
C20B H20B 0.9500 . ?
C21B C22B 1.3900 . ?
C21B H21B 0.9500 . ?
C22B C23B 1.3900 . ?
C22B H22B 0.9500 . ?
C23B H23B 0.9500 . ?
Si1B C24B 1.873(3) . ?
Si1B C30B 1.875(3) . ?
Si1B C18C 1.938(11) . ?
Si1B C15B 1.951(3) . ?
C14B C2C 1.52(3) . ?
C14B C15B 1.740(3) . ?
C24B C29B 1.396(4) . ?
C24B C25B 1.398(4) . ?
C25B C26B 1.386(4) . ?
C25B H25B 0.9500 . ?
C26B C27B 1.375(4) . ?
C26B H26B 0.9500 . ?
C27B C28B 1.384(4) . ?
C27B H27B 0.9500 . ?
C28B C29B 1.384(4) . ?
C28B H28B 0.9500 . ?
C29B H29B 0.9500 . ?
C30B C31B 1.398(4) . ?
C30B C35B 1.404(4) . ?
C31B C32B 1.383(4) . ?
C31B H31B 0.9500 . ?
C32B C33B 1.376(4) . ?
C32B H32B 0.9500 . ?
C33B C34B 1.376(4) . ?
C33B H33B 0.9500 . ?
C34B C35B 1.382(4) . ?
C34B H34B 0.9500 . ?
C35B H35B 0.9500 . ?
C1C C2C 1.39(3) . ?
C1C C10C 1.42(4) . ?
C1C H1C 0.9500 . ?
C2C C3C 1.34(3) . ?
C3C C4C 1.37(3) . ?
C3C H3C 0.9500 . ?
C4C C11C 1.402(17) . ?
C4C H4C 0.9500 . ?
C5C C6C 1.3900 . ?
C5C C12C 1.3900 . ?
C5C H5C 0.9500 . ?
C6C C7C 1.3900 . ?
C6C H6C 0.9500 . ?
C7C C8C 1.3900 . ?
C7C H7C 0.9500 . ?
C8C C13C 1.3900 . ?
C8C H8C 0.9500 . ?
C13C C12C 1.3900 . ?
C13C C9C 1.54(3) . ?
C12C C11C 1.47(2) . ?
C9C C10C 1.52(3) . ?
C9C C15C 1.58(4) . ?
C9C C14C 1.59(4) . ?
C10C C11C 1.38(2) . ?
C14C H14A 0.9800 . ?
C14C H14B 0.9800 . ?
C14C H14C 0.9800 . ?
C15C H15A 0.9800 . ?
C15C H15B 0.9800 . ?
C15C H15C 0.9800 . ?
C18C C19C 1.3900 . ?
C18C C23C 1.3900 . ?
C19C C20C 1.3900 . ?
C19C H19C 0.9500 . ?
C20C C21C 1.3900 . ?
C20C H20C 0.9500 . ?
C21C C22C 1.3900 . ?
C21C H21C 0.9500 . ?
C22C C23C 1.3900 . ?
C22C H22C 0.9500 . ?
C23C H23C 0.9500 . ?

loop_
_geom_torsion_atom_site_label_1
_geom_torsion_atom_site_label_2
_geom_torsion_atom_site_label_3
_geom_torsion_atom_site_label_4
_geom_torsion
_geom_torsion_site_symmetry_1
_geom_torsion_site_symmetry_2
_geom_torsion_site_symmetry_3
_geom_torsion_site_symmetry_4
_geom_torsion_publ_flag
C15 B1 B2 C14 37.53(18) . . . . ?
B9 B1 B2 C14 99.2(2) . . . . ?
B8 B1 B2 C14 135.7(2) . . . . ?
C15 B1 B2 B8 -98.1(2) . . . . ?
C14 B1 B2 B8 -135.7(2) . . . . ?
B9 B1 B2 B8 -36.5(2) . . . . ?
C15 B1 B2 B3 2.9(3) . . . . ?
C14 B1 B2 B3 -34.67(19) . . . . ?
B9 B1 B2 B3 64.5(3) . . . . ?
B8 B1 B2 B3 101.0(2) . . . . ?
C15 B1 B2 B7 -60.3(3) . . . . ?
C14 B1 B2 B7 -97.8(2) . . . . ?
B9 B1 B2 B7 1.4(3) . . . . ?
B8 B1 B2 B7 37.9(2) . . . . ?
B8 B2 B3 C14 98.3(2) . . . . ?
B7 B2 B3 C14 135.9(2) . . . . ?
B1 B2 B3 C14 35.04(19) . . . . ?
C14 B2 B3 B6 -98.2(2) . . . . ?
B8 B2 B3 B6 0.1(3) . . . . ?
B7 B2 B3 B6 37.7(2) . . . . ?
B1 B2 B3 B6 -63.1(3) . . . . ?
C14 B2 B3 B7 -135.9(2) . . . . ?
B8 B2 B3 B7 -37.6(2) . . . . ?
B1 B2 B3 B7 -100.9(2) . . . . ?
C14 B2 B3 B4 -35.28(19) . . . . ?
B8 B2 B3 B4 63.0(3) . . . . ?
B7 B2 B3 B4 100.6(2) . . . . ?
B1 B2 B3 B4 -0.2(3) . . . . ?
B6 B3 B4 C14 136.2(2) . . . . ?
B7 B3 B4 C14 98.4(2) . . . . ?
B2 B3 B4 C14 35.10(19) . . . . ?
C14 B3 B4 C15 -37.57(18) . . . . ?
B6 B3 B4 C15 98.6(2) . . . . ?
B7 B3 B4 C15 60.8(3) . . . . ?
B2 B3 B4 C15 -2.5(3) . . . . ?
C14 B3 B4 B6 -136.2(2) . . . . ?
B7 B3 B4 B6 -37.8(2) . . . . ?
B2 B3 B4 B6 -101.1(2) . . . . ?
C14 B3 B4 B5 -98.8(2) . . . . ?
B6 B3 B4 B5 37.4(2) . . . . ?
B7 B3 B4 B5 -0.4(3) . . . . ?
B2 B3 B4 B5 -63.7(3) . . . . ?
C14 B4 B5 C15 38.03(19) . . . . ?
B6 B4 B5 C15 136.8(2) . . . . ?
B3 B4 B5 C15 99.5(2) . . . . ?
C14 B4 B5 B9 2.3(3) . . . . ?
C15 B4 B5 B9 -35.75(19) . . . . ?
B6 B4 B5 B9 101.0(2) . . . . ?
B3 B4 B5 B9 63.8(3) . . . . ?
C14 B4 B5 B10 -61.5(3) . . . . ?
C15 B4 B5 B10 -99.5(2) . . . . ?
B6 B4 B5 B10 37.3(2) . . . . ?
B3 B4 B5 B10 0.0(3) . . . . ?
C14 B4 B5 B6 -98.7(2) . . . . ?
C15 B4 B5 B6 -136.8(2) . . . . ?
B3 B4 B5 B6 -37.2(2) . . . . ?
C14 B4 B6 B3 -37.71(19) . . . . ?
C15 B4 B6 B3 -101.5(2) . . . . ?
B5 B4 B6 B3 -138.6(2) . . . . ?
C14 B4 B6 B7 0.2(3) . . . . ?
C15 B4 B6 B7 -63.6(3) . . . . ?
B5 B4 B6 B7 -100.7(2) . . . . ?
B3 B4 B6 B7 37.9(2) . . . . ?
C14 B4 B6 B10 63.7(3) . . . . ?
C15 B4 B6 B10 -0.1(3) . . . . ?
B5 B4 B6 B10 -37.2(2) . . . . ?
B3 B4 B6 B10 101.4(2) . . . . ?
C14 B4 B6 B5 100.9(2) . . . . ?
C15 B4 B6 B5 37.11(19) . . . . ?
B3 B4 B6 B5 138.6(2) . . . . ?
C14 B3 B6 B4 38.19(19) . . . . ?
B7 B3 B6 B4 137.6(2) . . . . ?
B2 B3 B6 B4 99.9(2) . . . . ?
C14 B3 B6 B7 -99.4(2) . . . . ?
B4 B3 B6 B7 -137.6(2) . . . . ?
B2 B3 B6 B7 -37.7(2) . . . . ?
C14 B3 B6 B10 -62.3(3) . . . . ?
B7 B3 B6 B10 37.1(2) . . . . ?
B4 B3 B6 B10 -100.5(2) . . . . ?
B2 B3 B6 B10 -0.6(3) . . . . ?
C14 B3 B6 B5 1.1(3) . . . . ?
B7 B3 B6 B5 100.5(2) . . . . ?
B4 B3 B6 B5 -37.1(2) . . . . ?
B2 B3 B6 B5 62.8(3) . . . . ?
C15 B5 B6 B4 -38.36(19) . . . . ?
B9 B5 B6 B4 -100.6(2) . . . . ?
B10 B5 B6 B4 -138.2(2) . . . . ?
C15 B5 B6 B3 -1.1(3) . . . . ?
B4 B5 B6 B3 37.3(2) . . . . ?
B9 B5 B6 B3 -63.3(3) . . . . ?
B10 B5 B6 B3 -101.0(2) . . . . ?
C15 B5 B6 B7 62.4(3) . . . . ?
B4 B5 B6 B7 100.8(2) . . . . ?
B9 B5 B6 B7 0.1(3) . . . . ?
B10 B5 B6 B7 -37.5(2) . . . . ?
C15 B5 B6 B10 99.9(2) . . . . ?
B4 B5 B6 B10 138.2(2) . . . . ?
B9 B5 B6 B10 37.6(2) . . . . ?
C14 B3 B7 B6 99.6(2) . . . . ?
B4 B3 B7 B6 37.6(2) . . . . ?
B2 B3 B7 B6 137.8(2) . . . . ?
C14 B3 B7 B8 -0.9(3) . . . . ?
B6 B3 B7 B8 -100.5(2) . . . . ?
B4 B3 B7 B8 -62.9(3) . . . . ?
B2 B3 B7 B8 37.3(2) . . . . ?
C14 B3 B7 B2 -38.2(2) . . . . ?
B6 B3 B7 B2 -137.8(2) . . . . ?
B4 B3 B7 B2 -100.2(2) . . . . ?
C14 B3 B7 B10 62.6(3) . . . . ?
B6 B3 B7 B10 -37.0(2) . . . . ?
B4 B3 B7 B10 0.6(3) . . . . ?
B2 B3 B7 B10 100.8(2) . . . . ?
B4 B6 B7 B3 -38.0(2) . . . . ?
B10 B6 B7 B3 -138.6(2) . . . . ?
B5 B6 B7 B3 -101.3(2) . . . . ?
B4 B6 B7 B8 62.5(3) . . . . ?
B3 B6 B7 B8 100.5(2) . . . . ?
B10 B6 B7 B8 -38.1(2) . . . . ?
B5 B6 B7 B8 -0.7(3) . . . . ?
B4 B6 B7 B2 -0.4(3) . . . . ?
B3 B6 B7 B2 37.7(2) . . . . ?
B10 B6 B7 B2 -101.0(2) . . . . ?
B5 B6 B7 B2 -63.6(3) . . . . ?
B4 B6 B7 B10 100.6(2) . . . . ?
B3 B6 B7 B10 138.6(2) . . . . ?
B5 B6 B7 B10 37.4(2) . . . . ?
C14 B2 B7 B3 38.00(19) . . . . ?
B8 B2 B7 B3 138.0(2) . . . . ?
B1 B2 B7 B3 100.2(2) . . . . ?
C14 B2 B7 B6 0.4(3) . . . . ?
B8 B2 B7 B6 100.4(2) . . . . ?
B3 B2 B7 B6 -37.6(2) . . . . ?
B1 B2 B7 B6 62.6(3) . . . . ?
C14 B2 B7 B8 -100.0(2) . . . . ?
B3 B2 B7 B8 -138.0(2) . . . . ?
B1 B2 B7 B8 -37.7(2) . . . . ?
C14 B2 B7 B10 -62.9(3) . . . . ?
B8 B2 B7 B10 37.0(2) . . . . ?
B3 B2 B7 B10 -100.9(2) . . . . ?
B1 B2 B7 B10 -0.7(3) . . . . ?
C14 B2 B8 B9 -2.0(3) . . . . ?
B3 B2 B8 B9 -63.5(3) . . . . ?
B7 B2 B8 B9 -101.0(2) . . . . ?
B1 B2 B8 B9 36.7(2) . . . . ?
C14 B2 B8 B1 -38.74(19) . . . . ?
B3 B2 B8 B1 -100.2(2) . . . . ?
B7 B2 B8 B1 -137.7(2) . . . . ?
C14 B2 B8 B7 98.9(2) . . . . ?
B3 B2 B8 B7 37.5(2) . . . . ?
B1 B2 B8 B7 137.7(2) . . . . ?
C14 B2 B8 B10 61.9(3) . . . . ?
B3 B2 B8 B10 0.4(3) . . . . ?
B7 B2 B8 B10 -37.1(2) . . . . ?
B1 B2 B8 B10 100.6(2) . . . . ?
C15 B1 B8 B2 101.3(2) . . . . ?
C14 B1 B8 B2 37.90(19) . . . . ?
B9 B1 B8 B2 139.3(2) . . . . ?
C15 B1 B8 B9 -37.92(19) . . . . ?
C14 B1 B8 B9 -101.4(2) . . . . ?
B2 B1 B8 B9 -139.3(2) . . . . ?
C15 B1 B8 B7 63.3(3) . . . . ?
C14 B1 B8 B7 -0.1(3) . . . . ?
B9 B1 B8 B7 101.3(2) . . . . ?
B2 B1 B8 B7 -38.0(2) . . . . ?
C15 B1 B8 B10 -0.1(3) . . . . ?
C14 B1 B8 B10 -63.6(3) . . . . ?
B9 B1 B8 B10 37.8(2) . . . . ?
B2 B1 B8 B10 -101.5(2) . . . . ?
B3 B7 B8 B2 -37.5(2) . . . . ?
B6 B7 B8 B2 -100.7(2) . . . . ?
B10 B7 B8 B2 -138.7(2) . . . . ?
B3 B7 B8 B9 64.2(3) . . . . ?
B6 B7 B8 B9 1.1(3) . . . . ?
B2 B7 B8 B9 101.7(2) . . . . ?
B10 B7 B8 B9 -37.0(2) . . . . ?
B3 B7 B8 B1 0.6(3) . . . . ?
B6 B7 B8 B1 -62.5(3) . . . . ?
B2 B7 B8 B1 38.1(2) . . . . ?
B10 B7 B8 B1 -100.6(2) . . . . ?
B3 B7 B8 B10 101.2(2) . . . . ?
B6 B7 B8 B10 38.0(2) . . . . ?
B2 B7 B8 B10 138.7(2) . . . . ?
B4 B5 B9 C15 36.2(2) . . . . ?
B10 B5 B9 C15 136.7(2) . . . . ?
B6 B5 B9 C15 99.3(2) . . . . ?
C15 B5 B9 B8 -98.7(2) . . . . ?
B4 B5 B9 B8 -62.6(3) . . . . ?
B10 B5 B9 B8 38.0(2) . . . . ?
B6 B5 B9 B8 0.5(3) . . . . ?
C15 B5 B9 B1 -35.5(2) . . . . ?
B4 B5 B9 B1 0.7(3) . . . . ?
B10 B5 B9 B1 101.3(2) . . . . ?
B6 B5 B9 B1 63.8(3) . . . . ?
C15 B5 B9 B10 -136.7(2) . . . . ?
B4 B5 B9 B10 -100.6(2) . . . . ?
B6 B5 B9 B10 -37.5(2) . . . . ?
B2 B8 B9 C15 1.7(3) . . . . ?
B1 B8 B9 C15 38.66(19) . . . . ?
B7 B8 B9 C15 -62.2(3) . . . . ?
B10 B8 B9 C15 -99.1(2) . . . . ?
B2 B8 B9 B5 63.0(3) . . . . ?
B1 B8 B9 B5 99.9(2) . . . . ?
B7 B8 B9 B5 -1.0(3) . . . . ?
B10 B8 B9 B5 -37.9(2) . . . . ?
B2 B8 B9 B1 -36.9(2) . . . . ?
B7 B8 B9 B1 -100.9(2) . . . . ?
B10 B8 B9 B1 -137.8(2) . . . . ?
B2 B8 B9 B10 100.9(2) . . . . ?
B1 B8 B9 B10 137.8(2) . . . . ?
B7 B8 B9 B10 36.9(2) . . . . ?
C14 B1 B9 C15 -38.31(19) . . . . ?
B8 B1 B9 C15 -136.0(2) . . . . ?
B2 B1 B9 C15 -99.6(2) . . . . ?
C15 B1 B9 B5 34.95(19) . . . . ?
C14 B1 B9 B5 -3.4(3) . . . . ?
B8 B1 B9 B5 -101.0(2) . . . . ?
B2 B1 B9 B5 -64.7(3) . . . . ?
C15 B1 B9 B8 136.0(2) . . . . ?
C14 B1 B9 B8 97.7(2) . . . . ?
B2 B1 B9 B8 36.3(2) . . . . ?
C15 B1 B9 B10 98.1(2) . . . . ?
C14 B1 B9 B10 59.8(3) . . . . ?
B8 B1 B9 B10 -37.8(2) . . . . ?
B2 B1 B9 B10 -1.5(3) . . . . ?
C15 B5 B10 B6 -100.3(2) . . . . ?
B4 B5 B10 B6 -37.1(2) . . . . ?
B9 B5 B10 B6 -138.2(2) . . . . ?
C15 B5 B10 B7 -62.8(3) . . . . ?
B4 B5 B10 B7 0.3(3) . . . . ?
B9 B5 B10 B7 -100.7(2) . . . . ?
B6 B5 B10 B7 37.5(2) . . . . ?
C15 B5 B10 B9 37.87(19) . . . . ?
B4 B5 B10 B9 101.0(2) . . . . ?
B6 B5 B10 B9 138.2(2) . . . . ?
C15 B5 B10 B8 0.3(3) . . . . ?
B4 B5 B10 B8 63.5(3) . . . . ?
B9 B5 B10 B8 -37.6(2) . . . . ?
B6 B5 B10 B8 100.6(2) . . . . ?
B4 B6 B10 B5 37.2(2) . . . . ?
B3 B6 B10 B5 101.0(2) . . . . ?
B7 B6 B10 B5 138.1(2) . . . . ?
B4 B6 B10 B7 -100.9(2) . . . . ?
B3 B6 B10 B7 -37.1(2) . . . . ?
B5 B6 B10 B7 -138.1(2) . . . . ?
B4 B6 B10 B9 0.0(3) . . . . ?
B3 B6 B10 B9 63.7(3) . . . . ?
B7 B6 B10 B9 100.8(2) . . . . ?
B5 B6 B10 B9 -37.3(2) . . . . ?
B4 B6 B10 B8 -62.9(3) . . . . ?
B3 B6 B10 B8 0.9(3) . . . . ?
B7 B6 B10 B8 37.9(2) . . . . ?
B5 B6 B10 B8 -100.1(2) . . . . ?
B3 B7 B10 B5 -0.6(3) . . . . ?
B6 B7 B10 B5 -37.6(2) . . . . ?
B8 B7 B10 B5 99.7(2) . . . . ?
B2 B7 B10 B5 62.9(3) . . . . ?
B3 B7 B10 B6 37.0(2) . . . . ?
B8 B7 B10 B6 137.3(2) . . . . ?
B2 B7 B10 B6 100.5(2) . . . . ?
B3 B7 B10 B9 -63.7(3) . . . . ?
B6 B7 B10 B9 -100.7(2) . . . . ?
B8 B7 B10 B9 36.6(2) . . . . ?
B2 B7 B10 B9 -0.2(3) . . . . ?
B3 B7 B10 B8 -100.3(2) . . . . ?
B6 B7 B10 B8 -137.3(2) . . . . ?
B2 B7 B10 B8 -36.8(2) . . . . ?
C15 B9 B10 B5 -37.3(2) . . . . ?
B8 B9 B10 B5 -137.5(2) . . . . ?
B1 B9 B10 B5 -99.8(2) . . . . ?
C15 B9 B10 B6 0.2(3) . . . . ?
B5 B9 B10 B6 37.5(2) . . . . ?
B8 B9 B10 B6 -100.1(2) . . . . ?
B1 B9 B10 B6 -62.3(3) . . . . ?
C15 B9 B10 B7 63.5(3) . . . . ?
B5 B9 B10 B7 100.8(2) . . . . ?
B8 B9 B10 B7 -36.7(2) . . . . ?
B1 B9 B10 B7 1.1(3) . . . . ?
C15 B9 B10 B8 100.2(2) . . . . ?
B5 B9 B10 B8 137.5(2) . . . . ?
B1 B9 B10 B8 37.8(2) . . . . ?
B2 B8 B10 B5 -64.1(3) . . . . ?
B9 B8 B10 B5 37.6(2) . . . . ?
B1 B8 B10 B5 -0.1(3) . . . . ?
B7 B8 B10 B5 -101.3(2) . . . . ?
B2 B8 B10 B6 -0.8(3) . . . . ?
B9 B8 B10 B6 100.9(2) . . . . ?
B1 B8 B10 B6 63.2(3) . . . . ?
B7 B8 B10 B6 -38.0(2) . . . . ?
B2 B8 B10 B7 37.2(2) . . . . ?
B9 B8 B10 B7 138.9(2) . . . . ?
B1 B8 B10 B7 101.2(2) . . . . ?
B2 B8 B10 B9 -101.7(2) . . . . ?
B1 B8 B10 B9 -37.7(2) . . . . ?
B7 B8 B10 B9 -138.9(2) . . . . ?
C10 C1 C2 C3 -3.6(4) . . . . ?
C10 C1 C2 C14 180.0(2) . . . . ?
C1 C2 C3 C4 2.0(4) . . . . ?
C14 C2 C3 C4 178.5(2) . . . . ?
C2 C3 C4 C11 0.6(4) . . . . ?
C12 C5 C6 C7 -0.1(5) . . . . ?
C5 C6 C7 C8 -0.8(5) . . . . ?
C6 C7 C8 C13 0.2(5) . . . . ?
C2 C1 C10 C11 2.6(4) . . . . ?
C2 C1 C10 C9 -176.1(2) . . . . ?
C13 C9 C10 C1 177.1(3) . . . . ?
C16 C9 C10 C1 58.0(4) . . . . ?
C17 C9 C10 C1 -65.2(4) . . . . ?
C13 C9 C10 C11 -1.7(3) . . . . ?
C16 C9 C10 C11 -120.8(3) . . . . ?
C17 C9 C10 C11 116.0(3) . . . . ?
C3 C4 C11 C10 -1.6(4) . . . . ?
C3 C4 C11 C12 176.5(3) . . . . ?
C1 C10 C11 C4 0.1(4) . . . . ?
C9 C10 C11 C4 179.0(2) . . . . ?
C1 C10 C11 C12 -178.5(2) . . . . ?
C9 C10 C11 C12 0.5(3) . . . . ?
C6 C5 C12 C13 1.8(4) . . . . ?
C6 C5 C12 C11 -177.8(3) . . . . ?
C4 C11 C12 C5 2.4(5) . . . . ?
C10 C11 C12 C5 -179.3(3) . . . . ?
C4 C11 C12 C13 -177.2(3) . . . . ?
C10 C11 C12 C13 1.1(3) . . . . ?
C7 C8 C13 C12 1.4(4) . . . . ?
C7 C8 C13 C9 -179.2(3) . . . . ?
C5 C12 C13 C8 -2.4(4) . . . . ?
C11 C12 C13 C8 177.2(2) . . . . ?
C5 C12 C13 C9 178.1(3) . . . . ?
C11 C12 C13 C9 -2.3(3) . . . . ?
C10 C9 C13 C8 -177.0(3) . . . . ?
C16 C9 C13 C8 -58.3(4) . . . . ?
C17 C9 C13 C8 65.6(4) . . . . ?
C10 C9 C13 C12 2.4(3) . . . . ?
C16 C9 C13 C12 121.2(3) . . . . ?
C17 C9 C13 C12 -115.0(3) . . . . ?
C3 C2 C14 B3 -124.9(3) . . . . ?
C1 C2 C14 B3 51.5(3) . . . . ?
C3 C2 C14 B2 -51.2(3) . . . . ?
C1 C2 C14 B2 125.2(3) . . . . ?
C3 C2 C14 B4 162.6(2) . . . . ?
C1 C2 C14 B4 -21.0(3) . . . . ?
C3 C2 C14 B1 22.3(4) . . . . ?
C1 C2 C14 B1 -161.3(2) . . . . ?
C3 C2 C14 C15 92.5(3) . . . . ?
C1 C2 C14 C15 -91.1(3) . . . . ?
B6 B3 C14 C2 -147.2(2) . . . . ?
B7 B3 C14 C2 150.0(2) . . . . ?
B4 B3 C14 C2 -108.8(2) . . . . ?
B2 B3 C14 C2 111.2(3) . . . . ?
B6 B3 C14 B2 101.6(2) . . . . ?
B7 B3 C14 B2 38.8(2) . . . . ?
B4 B3 C14 B2 140.0(2) . . . . ?
B6 B3 C14 B4 -38.41(19) . . . . ?
B7 B3 C14 B4 -101.2(2) . . . . ?
B2 B3 C14 B4 -140.0(2) . . . . ?
B6 B3 C14 B1 63.7(3) . . . . ?
B7 B3 C14 B1 0.9(3) . . . . ?
B4 B3 C14 B1 102.1(2) . . . . ?
B2 B3 C14 B1 -37.9(2) . . . . ?
B6 B3 C14 C15 -0.8(3) . . . . ?
B7 B3 C14 C15 -63.5(2) . . . . ?
B4 B3 C14 C15 37.66(19) . . . . ?
B2 B3 C14 C15 -102.4(2) . . . . ?
B8 B2 C14 C2 149.1(2) . . . . ?
B3 B2 C14 C2 -109.4(2) . . . . ?
B7 B2 C14 C2 -148.1(2) . . . . ?
B1 B2 C14 C2 110.1(2) . . . . ?
B8 B2 C14 B3 -101.5(2) . . . . ?
B7 B2 C14 B3 -38.7(2) . . . . ?
B1 B2 C14 B3 -140.5(2) . . . . ?
B8 B2 C14 B4 -63.1(3) . . . . ?
B3 B2 C14 B4 38.3(2) . . . . ?
B7 B2 C14 B4 -0.3(3) . . . . ?
B1 B2 C14 B4 -102.1(2) . . . . ?
B8 B2 C14 B1 39.0(2) . . . . ?
B3 B2 C14 B1 140.5(2) . . . . ?
B7 B2 C14 B1 101.8(2) . . . . ?
B8 B2 C14 C15 1.6(3) . . . . ?
B3 B2 C14 C15 103.0(2) . . . . ?
B7 B2 C14 C15 64.4(2) . . . . ?
B1 B2 C14 C15 -37.43(19) . . . . ?
C15 B4 C14 C2 -111.6(2) . . . . ?
B6 B4 C14 C2 148.6(2) . . . . ?
B5 B4 C14 C2 -148.1(2) . . . . ?
B3 B4 C14 C2 110.0(2) . . . . ?
C15 B4 C14 B3 138.4(2) . . . . ?
B6 B4 C14 B3 38.53(19) . . . . ?
B5 B4 C14 B3 101.8(2) . . . . ?
C15 B4 C14 B2 100.0(2) . . . . ?
B6 B4 C14 B2 0.1(3) . . . . ?
B5 B4 C14 B2 63.4(3) . . . . ?
B3 B4 C14 B2 -38.4(2) . . . . ?
C15 B4 C14 B1 32.1(2) . . . . ?
B6 B4 C14 B1 -67.8(2) . . . . ?
B5 B4 C14 B1 -4.5(3) . . . . ?
B3 B4 C14 B1 -106.3(2) . . . . ?
B6 B4 C14 C15 -99.9(2) . . . . ?
B5 B4 C14 C15 -36.58(18) . . . . ?
B3 B4 C14 C15 -138.4(2) . . . . ?
C15 B1 C14 C2 110.8(2) . . . . ?
B9 B1 C14 C2 148.0(2) . . . . ?
B8 B1 C14 C2 -149.4(2) . . . . ?
B2 B1 C14 C2 -110.9(3) . . . . ?
C15 B1 C14 B3 -100.3(2) . . . . ?
B9 B1 C14 B3 -63.1(3) . . . . ?
B8 B1 C14 B3 -0.5(3) . . . . ?
B2 B1 C14 B3 38.1(2) . . . . ?
C15 B1 C14 B2 -138.3(2) . . . . ?
B9 B1 C14 B2 -101.2(2) . . . . ?
B8 B1 C14 B2 -38.6(2) . . . . ?
C15 B1 C14 B4 -32.2(2) . . . . ?
B9 B1 C14 B4 5.0(3) . . . . ?
B8 B1 C14 B4 67.6(3) . . . . ?
B2 B1 C14 B4 106.1(2) . . . . ?
B9 B1 C14 C15 37.16(19) . . . . ?
B8 B1 C14 C15 99.8(2) . . . . ?
B2 B1 C14 C15 138.3(2) . . . . ?
B4 B5 C15 B9 -139.6(2) . . . . ?
B10 B5 C15 B9 -38.5(2) . . . . ?
B6 B5 C15 B9 -101.4(2) . . . . ?
B4 B5 C15 B1 -101.6(2) . . . . ?
B9 B5 C15 B1 38.0(2) . . . . ?
B10 B5 C15 B1 -0.4(3) . . . . ?
B6 B5 C15 B1 -63.4(3) . . . . ?
B9 B5 C15 B4 139.6(2) . . . . ?
B10 B5 C15 B4 101.2(2) . . . . ?
B6 B5 C15 B4 38.2(2) . . . . ?
B4 B5 C15 C14 -37.57(19) . . . . ?
B9 B5 C15 C14 102.1(2) . . . . ?
B10 B5 C15 C14 63.6(2) . . . . ?
B6 B5 C15 C14 0.6(3) . . . . ?
B4 B5 C15 Si1 109.6(2) . . . . ?
B9 B5 C15 Si1 -110.8(2) . . . . ?
B10 B5 C15 Si1 -149.25(18) . . . . ?
B6 B5 C15 Si1 147.77(18) . . . . ?
B8 B9 C15 B5 101.0(2) . . . . ?
B1 B9 C15 B5 139.9(2) . . . . ?
B10 B9 C15 B5 38.1(2) . . . . ?
B5 B9 C15 B1 -139.9(2) . . . . ?
B8 B9 C15 B1 -38.9(2) . . . . ?
B10 B9 C15 B1 -101.9(2) . . . . ?
B5 B9 C15 B4 -38.3(2) . . . . ?
B8 B9 C15 B4 62.7(3) . . . . ?
B1 B9 C15 B4 101.6(2) . . . . ?
B10 B9 C15 B4 -0.2(3) . . . . ?
B5 B9 C15 C14 -101.8(2) . . . . ?
B8 B9 C15 C14 -0.8(3) . . . . ?
B1 B9 C15 C14 38.14(19) . . . . ?
B10 B9 C15 C14 -63.7(2) . . . . ?
B5 B9 C15 Si1 108.9(2) . . . . ?
B8 B9 C15 Si1 -150.05(18) . . . . ?
B1 B9 C15 Si1 -111.1(2) . . . . ?
B10 B9 C15 Si1 146.99(18) . . . . ?
C14 B1 C15 B5 99.0(2) . . . . ?
B9 B1 C15 B5 -38.3(2) . . . . ?
B8 B1 C15 B5 0.3(3) . . . . ?
B2 B1 C15 B5 62.7(3) . . . . ?
C14 B1 C15 B9 137.3(2) . . . . ?
B8 B1 C15 B9 38.6(2) . . . . ?
B2 B1 C15 B9 101.0(2) . . . . ?
C14 B1 C15 B4 31.78(19) . . . . ?
B9 B1 C15 B4 -105.5(2) . . . . ?
B8 B1 C15 B4 -66.9(2) . . . . ?
B2 B1 C15 B4 -4.5(3) . . . . ?
B9 B1 C15 C14 -137.3(2) . . . . ?
B8 B1 C15 C14 -98.7(2) . . . . ?
B2 B1 C15 C14 -36.29(18) . . . . ?
C14 B1 C15 Si1 -112.9(2) . . . . ?
B9 B1 C15 Si1 109.8(2) . . . . ?
B8 B1 C15 Si1 148.47(18) . . . . ?
B2 B1 C15 Si1 -149.15(18) . . . . ?
C14 B4 C15 B5 -137.7(2) . . . . ?
B6 B4 C15 B5 -38.3(2) . . . . ?
B3 B4 C15 B5 -101.3(2) . . . . ?
C14 B4 C15 B9 -99.1(2) . . . . ?
B6 B4 C15 B9 0.2(3) . . . . ?
B5 B4 C15 B9 38.5(2) . . . . ?
B3 B4 C15 B9 -62.8(3) . . . . ?
C14 B4 C15 B1 -31.97(19) . . . . ?
B6 B4 C15 B1 67.4(2) . . . . ?
B5 B4 C15 B1 105.7(2) . . . . ?
B3 B4 C15 B1 4.4(3) . . . . ?
B6 B4 C15 C14 99.3(2) . . . . ?
B5 B4 C15 C14 137.7(2) . . . . ?
B3 B4 C15 C14 36.35(18) . . . . ?
C14 B4 C15 Si1 113.34(19) . . . . ?
B6 B4 C15 Si1 -147.32(18) . . . . ?
B5 B4 C15 Si1 -109.0(2) . . . . ?
B3 B4 C15 Si1 149.69(18) . . . . ?
C2 C14 C15 B5 145.7(2) . . . . ?
B3 C14 C15 B5 0.1(3) . . . . ?
B2 C14 C15 B5 -67.1(2) . . . . ?
B4 C14 C15 B5 38.9(2) . . . . ?
B1 C14 C15 B5 -105.9(2) . . . . ?
C2 C14 C15 B9 -147.7(2) . . . . ?
B3 C14 C15 B9 66.7(2) . . . . ?
B2 C14 C15 B9 -0.5(3) . . . . ?
B4 C14 C15 B9 105.5(2) . . . . ?
B1 C14 C15 B9 -39.2(2) . . . . ?
C2 C14 C15 B1 -108.4(2) . . . . ?
B3 C14 C15 B1 106.0(2) . . . . ?
B2 C14 C15 B1 38.7(2) . . . . ?
B4 C14 C15 B1 144.8(2) . . . . ?
C2 C14 C15 B4 106.8(2) . . . . ?
B3 C14 C15 B4 -38.8(2) . . . . ?
B2 C14 C15 B4 -106.1(2) . . . . ?
B1 C14 C15 B4 -144.8(2) . . . . ?
C2 C14 C15 Si1 0.4(3) . . . . ?
B3 C14 C15 Si1 -145.25(18) . . . . ?
B2 C14 C15 Si1 147.52(18) . . . . ?
B4 C14 C15 Si1 -106.4(2) . . . . ?
B1 C14 C15 Si1 108.8(2) . . . . ?
C24 Si1 C18 C23 -5.7(3) . . . . ?
C30 Si1 C18 C23 -125.5(2) . . . . ?
C15 Si1 C18 C23 114.3(2) . . . . ?
C24 Si1 C18 C19 172.4(2) . . . . ?
C30 Si1 C18 C19 52.6(2) . . . . ?
C15 Si1 C18 C19 -67.6(2) . . . . ?
C23 C18 C19 C20 -1.6(4) . . . . ?
Si1 C18 C19 C20 -179.8(2) . . . . ?
C18 C19 C20 C21 0.9(4) . . . . ?
C19 C20 C21 C22 0.6(5) . . . . ?
C20 C21 C22 C23 -1.4(5) . . . . ?
C21 C22 C23 C18 0.6(5) . . . . ?
C19 C18 C23 C22 0.9(4) . . . . ?
Si1 C18 C23 C22 179.0(2) . . . . ?
C18 Si1 C24 C29 -124.7(2) . . . . ?
C30 Si1 C24 C29 -5.2(3) . . . . ?
C15 Si1 C24 C29 114.1(2) . . . . ?
C18 Si1 C24 C25 55.1(3) . . . . ?
C30 Si1 C24 C25 174.6(2) . . . . ?
C15 Si1 C24 C25 -66.1(2) . . . . ?
C29 C24 C25 C26 -1.5(4) . . . . ?
Si1 C24 C25 C26 178.7(2) . . . . ?
C24 C25 C26 C27 1.0(5) . . . . ?
C25 C26 C27 C28 0.2(5) . . . . ?
C26 C27 C28 C29 -0.9(5) . . . . ?
C27 C28 C29 C24 0.3(5) . . . . ?
C25 C24 C29 C28 0.8(4) . . . . ?
Si1 C24 C29 C28 -179.3(2) . . . . ?
C18 Si1 C30 C35 17.9(3) . . . . ?
C24 Si1 C30 C35 -104.1(2) . . . . ?
C15 Si1 C30 C35 138.1(2) . . . . ?
C18 Si1 C30 C31 -168.6(2) . . . . ?
C24 Si1 C30 C31 69.4(3) . . . . ?
C15 Si1 C30 C31 -48.5(3) . . . . ?
C35 C30 C31 C32 -0.7(4) . . . . ?
Si1 C30 C31 C32 -174.3(2) . . . . ?
C30 C31 C32 C33 0.8(5) . . . . ?
C31 C32 C33 C34 -0.8(4) . . . . ?
C32 C33 C34 C35 0.9(4) . . . . ?
C33 C34 C35 C30 -0.9(4) . . . . ?
C31 C30 C35 C34 0.8(4) . . . . ?
Si1 C30 C35 C34 174.7(2) . . . . ?
C15B B1B B2B C14B 36.8(2) . . . . ?
B9B B1B B2B C14B 98.9(2) . . . . ?
B8B B1B B2B C14B 135.8(2) . . . . ?
C15B B1B B2B B8B -99.0(2) . . . . ?
C14B B1B B2B B8B -135.8(2) . . . . ?
B9B B1B B2B B8B -36.9(2) . . . . ?
C15B B1B B2B B3B 1.7(3) . . . . ?
C14B B1B B2B B3B -35.1(2) . . . . ?
B9B B1B B2B B3B 63.8(3) . . . . ?
B8B B1B B2B B3B 100.7(3) . . . . ?
C15B B1B B2B B7B -61.4(3) . . . . ?
C14B B1B B2B B7B -98.2(3) . . . . ?
B9B B1B B2B B7B 0.7(3) . . . . ?
B8B B1B B2B B7B 37.6(2) . . . . ?
B8B B2B B3B C14B 98.3(2) . . . . ?
B1B B2B B3B C14B 35.4(2) . . . . ?
B7B B2B B3B C14B 135.8(2) . . . . ?
C14B B2B B3B B6B -98.2(2) . . . . ?
B8B B2B B3B B6B 0.1(3) . . . . ?
B1B B2B B3B B6B -62.8(3) . . . . ?
B7B B2B B3B B6B 37.6(2) . . . . ?
C14B B2B B3B B4B -35.0(2) . . . . ?
B8B B2B B3B B4B 63.3(3) . . . . ?
B1B B2B B3B B4B 0.4(3) . . . . ?
B7B B2B B3B B4B 100.7(2) . . . . ?
C14B B2B B3B B7B -135.8(2) . . . . ?
B8B B2B B3B B7B -37.5(2) . . . . ?
B1B B2B B3B B7B -100.3(2) . . . . ?
B6B B3B B4B C14B 136.2(2) . . . . ?
B2B B3B B4B C14B 34.7(2) . . . . ?
B7B B3B B4B C14B 98.2(2) . . . . ?
C14B B3B B4B C15B -37.0(2) . . . . ?
B6B B3B B4B C15B 99.2(2) . . . . ?
B2B B3B B4B C15B -2.3(3) . . . . ?
B7B B3B B4B C15B 61.2(3) . . . . ?
C14B B3B B4B B6B -136.2(2) . . . . ?
B2B B3B B4B B6B -101.5(3) . . . . ?
B7B B3B B4B B6B -38.0(2) . . . . ?
C14B B3B B4B B5B -98.8(2) . . . . ?
B6B B3B B4B B5B 37.4(2) . . . . ?
B2B B3B B4B B5B -64.1(3) . . . . ?
B7B B3B B4B B5B -0.6(3) . . . . ?
C14B B4B B5B C15B 37.80(19) . . . . ?
B6B B4B B5B C15B 136.5(2) . . . . ?
B3B B4B B5B C15B 99.3(2) . . . . ?
C14B B4B B5B B9B 2.2(3) . . . . ?
C15B B4B B5B B9B -35.6(2) . . . . ?
B6B B4B B5B B9B 100.9(3) . . . . ?
B3B B4B B5B B9B 63.8(3) . . . . ?
C14B B4B B5B B10B -61.4(3) . . . . ?
C15B B4B B5B B10B -99.1(2) . . . . ?
B6B B4B B5B B10B 37.3(2) . . . . ?
B3B B4B B5B B10B 0.2(3) . . . . ?
C14B B4B B5B B6B -98.7(2) . . . . ?
C15B B4B B5B B6B -136.5(2) . . . . ?
B3B B4B B5B B6B -37.1(2) . . . . ?
C14B B4B B6B B3B -37.7(2) . . . . ?
C15B B4B B6B B3B -100.9(2) . . . . ?
B5B B4B B6B B3B -138.6(2) . . . . ?
C14B B4B B6B B7B 0.4(3) . . . . ?
C15B B4B B6B B7B -62.7(3) . . . . ?
B5B B4B B6B B7B -100.5(2) . . . . ?
B3B B4B B6B B7B 38.1(2) . . . . ?
C14B B4B B6B B10B 63.5(3) . . . . ?
C15B B4B B6B B10B 0.3(3) . . . . ?
B5B B4B B6B B10B -37.4(2) . . . . ?
B3B B4B B6B B10B 101.2(3) . . . . ?
C14B B4B B6B B5B 100.9(2) . . . . ?
C15B B4B B6B B5B 37.7(2) . . . . ?
B3B B4B B6B B5B 138.6(2) . . . . ?
C14B B3B B6B B4B 38.3(2) . . . . ?
B2B B3B B6B B4B 99.8(2) . . . . ?
B7B B3B B6B B4B 137.4(2) . . . . ?
C14B B3B B6B B7B -99.2(2) . . . . ?
B2B B3B B6B B7B -37.6(2) . . . . ?
B4B B3B B6B B7B -137.4(2) . . . . ?
C14B B3B B6B B10B -62.3(3) . . . . ?
B2B B3B B6B B10B -0.7(3) . . . . ?
B4B B3B B6B B10B -100.5(2) . . . . ?
B7B B3B B6B B10B 36.9(2) . . . . ?
C14B B3B B6B B5B 1.2(3) . . . . ?
B2B B3B B6B B5B 62.7(3) . . . . ?
B4B B3B B6B B5B -37.1(2) . . . . ?
B7B B3B B6B B5B 100.3(3) . . . . ?
C15B B5B B6B B4B -38.2(2) . . . . ?
B9B B5B B6B B4B -100.2(2) . . . . ?
B10B B5B B6B B4B -138.0(2) . . . . ?
C15B B5B B6B B3B -0.9(3) . . . . ?
B9B B5B B6B B3B -63.0(3) . . . . ?
B4B B5B B6B B3B 37.3(2) . . . . ?
B10B B5B B6B B3B -100.8(3) . . . . ?
C15B B5B B6B B7B 62.7(3) . . . . ?
B9B B5B B6B B7B 0.7(3) . . . . ?
B4B B5B B6B B7B 100.9(2) . . . . ?
B10B B5B B6B B7B -37.1(2) . . . . ?
C15B B5B B6B B10B 99.8(2) . . . . ?
B9B B5B B6B B10B 37.8(2) . . . . ?
B4B B5B B6B B10B 138.0(2) . . . . ?
B4B B6B B7B B10B 100.5(2) . . . . ?
B3B B6B B7B B10B 138.7(2) . . . . ?
B5B B6B B7B B10B 37.2(2) . . . . ?
B4B B6B B7B B8B 62.1(3) . . . . ?
B3B B6B B7B B8B 100.3(2) . . . . ?
B10B B6B B7B B8B -38.4(2) . . . . ?
B5B B6B B7B B8B -1.1(3) . . . . ?
B4B B6B B7B B3B -38.2(2) . . . . ?
B10B B6B B7B B3B -138.7(2) . . . . ?
B5B B6B B7B B3B -101.4(2) . . . . ?
B4B B6B B7B B2B -1.0(3) . . . . ?
B3B B6B B7B B2B 37.2(2) . . . . ?
B10B B6B B7B B2B -101.4(2) . . . . ?
B5B B6B B7B B2B -64.2(3) . . . . ?
C14B B3B B7B B10B 62.9(3) . . . . ?
B6B B3B B7B B10B -37.1(2) . . . . ?
B2B B3B B7B B10B 101.1(3) . . . . ?
B4B B3B B7B B10B 0.7(3) . . . . ?
C14B B3B B7B B8B -0.8(3) . . . . ?
B6B B3B B7B B8B -100.8(2) . . . . ?
B2B B3B B7B B8B 37.4(2) . . . . ?
B4B B3B B7B B8B -62.9(3) . . . . ?
C14B B3B B7B B6B 100.0(2) . . . . ?
B2B B3B B7B B6B 138.2(2) . . . . ?
B4B B3B B7B B6B 37.9(2) . . . . ?
C14B B3B B7B B2B -38.2(2) . . . . ?
B6B B3B B7B B2B -138.2(2) . . . . ?
B4B B3B B7B B2B -100.3(2) . . . . ?
C14B B2B B7B B10B -62.6(3) . . . . ?
B8B B2B B7B B10B 37.1(2) . . . . ?
B3B B2B B7B B10B -100.8(3) . . . . ?
B1B B2B B7B B10B -0.3(3) . . . . ?
C14B B2B B7B B8B -99.7(2) . . . . ?
B3B B2B B7B B8B -137.9(2) . . . . ?
B1B B2B B7B B8B -37.5(2) . . . . ?
C14B B2B B7B B6B 1.1(3) . . . . ?
B8B B2B B7B B6B 100.8(2) . . . . ?
B3B B2B B7B B6B -37.1(2) . . . . ?
B1B B2B B7B B6B 63.3(3) . . . . ?
C14B B2B B7B B3B 38.2(2) . . . . ?
B8B B2B B7B B3B 137.9(2) . . . . ?
B1B B2B B7B B3B 100.4(3) . . . . ?
C15B B1B B8B B9B -38.0(2) . . . . ?
C14B B1B B8B B9B -101.2(2) . . . . ?
B2B B1B B8B B9B -138.9(2) . . . . ?
C15B B1B B8B B2B 100.9(2) . . . . ?
C14B B1B B8B B2B 37.8(2) . . . . ?
B9B B1B B8B B2B 138.9(2) . . . . ?
C15B B1B B8B B7B 62.9(3) . . . . ?
C14B B1B B8B B7B -0.3(3) . . . . ?
B9B B1B B8B B7B 100.9(3) . . . . ?
B2B B1B B8B B7B -38.0(2) . . . . ?
C15B B1B B8B B10B -0.3(3) . . . . ?
C14B B1B B8B B10B -63.5(3) . . . . ?
B9B B1B B8B B10B 37.7(2) . . . . ?
B2B B1B B8B B10B -101.2(3) . . . . ?
C14B B2B B8B B1B -38.6(2) . . . . ?
B3B B2B B8B B1B -100.2(2) . . . . ?
B7B B2B B8B B1B -137.7(3) . . . . ?
C14B B2B B8B B9B -1.7(3) . . . . ?
B3B B2B B8B B9B -63.3(3) . . . . ?
B1B B2B B8B B9B 36.9(2) . . . . ?
B7B B2B B8B B9B -100.8(3) . . . . ?
C14B B2B B8B B7B 99.1(3) . . . . ?
B3B B2B B8B B7B 37.5(2) . . . . ?
B1B B2B B8B B7B 137.7(3) . . . . ?
C14B B2B B8B B10B 62.2(3) . . . . ?
B3B B2B B8B B10B 0.6(3) . . . . ?
B1B B2B B8B B10B 100.8(3) . . . . ?
B7B B2B B8B B10B -36.9(2) . . . . ?
B10B B7B B8B B1B -100.6(3) . . . . ?
B6B B7B B8B B1B -62.3(3) . . . . ?
B3B B7B B8B B1B 0.7(3) . . . . ?
B2B B7B B8B B1B 38.1(2) . . . . ?
B10B B7B B8B B9B -37.2(2) . . . . ?
B6B B7B B8B B9B 1.2(3) . . . . ?
B3B B7B B8B B9B 64.1(3) . . . . ?
B2B B7B B8B B9B 101.5(3) . . . . ?
B10B B7B B8B B2B -138.7(3) . . . . ?
B6B B7B B8B B2B -100.4(3) . . . . ?
B3B B7B B8B B2B -37.4(2) . . . . ?
B6B B7B B8B B10B 38.3(2) . . . . ?
B3B B7B B8B B10B 101.3(3) . . . . ?
B2B B7B B8B B10B 138.7(3) . . . . ?
B4B B5B B9B C15B 35.8(2) . . . . ?
B10B B5B B9B C15B 136.2(2) . . . . ?
B6B B5B B9B C15B 98.6(2) . . . . ?
C15B B5B B9B B1B -35.1(2) . . . . ?
B4B B5B B9B B1B 0.6(3) . . . . ?
B10B B5B B9B B1B 101.1(2) . . . . ?
B6B B5B B9B B1B 63.5(3) . . . . ?
C15B B5B B9B B8B -98.5(2) . . . . ?
B4B B5B B9B B8B -62.8(3) . . . . ?
B10B B5B B9B B8B 37.6(2) . . . . ?
B6B B5B B9B B8B 0.1(3) . . . . ?
C15B B5B B9B B10B -136.2(2) . . . . ?
B4B B5B B9B B10B -100.4(2) . . . . ?
B6B B5B B9B B10B -37.6(2) . . . . ?
C14B B1B B9B C15B -38.23(19) . . . . ?
B8B B1B B9B C15B -136.3(2) . . . . ?
B2B B1B B9B C15B -99.4(2) . . . . ?
C15B B1B B9B B5B 35.0(2) . . . . ?
C14B B1B B9B B5B -3.3(3) . . . . ?
B8B B1B B9B B5B -101.3(2) . . . . ?
B2B B1B B9B B5B -64.4(3) . . . . ?
C15B B1B B9B B8B 136.3(2) . . . . ?
C14B B1B B9B B8B 98.0(2) . . . . ?
B2B B1B B9B B8B 36.9(2) . . . . ?
C15B B1B B9B B10B 98.6(2) . . . . ?
C14B B1B B9B B10B 60.4(3) . . . . ?
B8B B1B B9B B10B -37.6(2) . . . . ?
B2B B1B B9B B10B -0.8(3) . . . . ?
B1B B8B B9B C15B 38.3(2) . . . . ?
B2B B8B B9B C15B 1.2(3) . . . . ?
B7B B8B B9B C15B -62.7(3) . . . . ?
B10B B8B B9B C15B -99.7(2) . . . . ?
B1B B8B B9B B5B 100.3(2) . . . . ?
B2B B8B B9B B5B 63.2(3) . . . . ?
B7B B8B B9B B5B -0.7(3) . . . . ?
B10B B8B B9B B5B -37.7(2) . . . . ?
B2B B8B B9B B1B -37.1(2) . . . . ?
B7B B8B B9B B1B -101.0(3) . . . . ?
B10B B8B B9B B1B -138.0(2) . . . . ?
B1B B8B B9B B10B 138.0(2) . . . . ?
B2B B8B B9B B10B 100.9(3) . . . . ?
B7B B8B B9B B10B 36.9(2) . . . . ?
B8B B7B B10B B6B 137.1(2) . . . . ?
B3B B7B B10B B6B 36.9(2) . . . . ?
B2B B7B B10B B6B 100.2(3) . . . . ?
B6B B7B B10B B8B -137.1(2) . . . . ?
B3B B7B B10B B8B -100.3(3) . . . . ?
B2B B7B B10B B8B -36.9(2) . . . . ?
B8B B7B B10B B5B 99.6(3) . . . . ?
B6B B7B B10B B5B -37.5(2) . . . . ?
B3B B7B B10B B5B -0.6(3) . . . . ?
B2B B7B B10B B5B 62.7(3) . . . . ?
B8B B7B B10B B9B 36.8(2) . . . . ?
B6B B7B B10B B9B -100.3(3) . . . . ?
B3B B7B B10B B9B -63.5(3) . . . . ?
B2B B7B B10B B9B -0.1(3) . . . . ?
B4B B6B B10B B7B -100.8(3) . . . . ?
B3B B6B B10B B7B -37.1(2) . . . . ?
B5B B6B B10B B7B -138.2(2) . . . . ?
B4B B6B B10B B8B -62.7(3) . . . . ?
B3B B6B B10B B8B 1.1(3) . . . . ?
B7B B6B B10B B8B 38.2(2) . . . . ?
B5B B6B B10B B8B -100.1(2) . . . . ?
B4B B6B B10B B5B 37.4(2) . . . . ?
B3B B6B B10B B5B 101.1(2) . . . . ?
B7B B6B B10B B5B 138.2(2) . . . . ?
B4B B6B B10B B9B 0.1(3) . . . . ?
B3B B6B B10B B9B 63.9(3) . . . . ?
B7B B6B B10B B9B 101.0(3) . . . . ?
B5B B6B B10B B9B -37.3(2) . . . . ?
B1B B8B B10B B7B 101.1(3) . . . . ?
B9B B8B B10B B7B 138.6(3) . . . . ?
B2B B8B B10B B7B 37.1(2) . . . . ?
B1B B8B B10B B6B 62.9(3) . . . . ?
B9B B8B B10B B6B 100.4(2) . . . . ?
B2B B8B B10B B6B -1.1(3) . . . . ?
B7B B8B B10B B6B -38.2(2) . . . . ?
B1B B8B B10B B5B -0.5(3) . . . . ?
B9B B8B B10B B5B 37.0(2) . . . . ?
B2B B8B B10B B5B -64.4(3) . . . . ?
B7B B8B B10B B5B -101.6(3) . . . . ?
B1B B8B B10B B9B -37.5(2) . . . . ?
B2B B8B B10B B9B -101.5(3) . . . . ?
B7B B8B B10B B9B -138.6(3) . . . . ?
C15B B5B B10B B7B -62.2(3) . . . . ?
B9B B5B B10B B7B -100.4(3) . . . . ?
B4B B5B B10B B7B 0.3(3) . . . . ?
B6B B5B B10B B7B 37.4(2) . . . . ?
C15B B5B B10B B6B -99.6(2) . . . . ?
B9B B5B B10B B6B -137.9(2) . . . . ?
B4B B5B B10B B6B -37.2(2) . . . . ?
C15B B5B B10B B8B 1.1(3) . . . . ?
B9B B5B B10B B8B -37.1(2) . . . . ?
B4B B5B B10B B8B 63.6(3) . . . . ?
B6B B5B B10B B8B 100.8(2) . . . . ?
C15B B5B B10B B9B 38.23(19) . . . . ?
B4B B5B B10B B9B 100.7(2) . . . . ?
B6B B5B B10B B9B 137.9(2) . . . . ?
C15B B9B B10B B7B 62.9(3) . . . . ?
B5B B9B B10B B7B 101.0(3) . . . . ?
B1B B9B B10B B7B 0.6(3) . . . . ?
B8B B9B B10B B7B -37.0(2) . . . . ?
C15B B9B B10B B6B -0.5(3) . . . . ?
B5B B9B B10B B6B 37.6(2) . . . . ?
B1B B9B B10B B6B -62.8(3) . . . . ?
B8B B9B B10B B6B -100.4(3) . . . . ?
C15B B9B B10B B8B 99.9(2) . . . . ?
B5B B9B B10B B8B 138.0(2) . . . . ?
B1B B9B B10B B8B 37.6(2) . . . . ?
C15B B9B B10B B5B -38.2(2) . . . . ?
B1B B9B B10B B5B -100.5(2) . . . . ?
B8B B9B B10B B5B -138.0(2) . . . . ?
C10B C1B C2B C3B -5(3) . . . . ?
C10B C1B C2B C14B 179.6(17) . . . . ?
C1B C2B C3B C4B 5(2) . . . . ?
C14B C2B C3B C4B -179.2(15) . . . . ?
C2B C3B C4B C11B -1(2) . . . . ?
C12B C5B C6B C7B 0.0 . . . . ?
C5B C6B C7B C8B 0.0 . . . . ?
C6B C7B C8B C13B 0.0 . . . . ?
C7B C8B C13B C12B 0.0 . . . . ?
C7B C8B C13B C9B -179.4(12) . . . . ?
C8B C13B C12B C5B 0.0 . . . . ?
C9B C13B C12B C5B 179.5(10) . . . . ?
C8B C13B C12B C11B -179.7(9) . . . . ?
C9B C13B C12B C11B -0.2(12) . . . . ?
C6B C5B C12B C13B 0.0 . . . . ?
C6B C5B C12B C11B 179.6(11) . . . . ?
C12B C13B C9B C16B 122.8(10) . . . . ?
C8B C13B C9B C16B -57.8(17) . . . . ?
C12B C13B C9B C10B 2.8(14) . . . . ?
C8B C13B C9B C10B -177.8(9) . . . . ?
C12B C13B C9B C17B -106.9(13) . . . . ?
C8B C13B C9B C17B 72.5(16) . . . . ?
C2B C1B C10B C11B 0(3) . . . . ?
C2B C1B C10B C9B 179.8(18) . . . . ?
C13B C9B C10B C1B 176.0(17) . . . . ?
C16B C9B C10B C1B 54(2) . . . . ?
C17B C9B C10B C1B -70(2) . . . . ?
C13B C9B C10B C11B -4.5(17) . . . . ?
C16B C9B C10B C11B -126.7(15) . . . . ?
C17B C9B C10B C11B 109.9(17) . . . . ?
C3B C4B C11B C10B -4(2) . . . . ?
C3B C4B C11B C12B 176.0(14) . . . . ?
C1B C10B C11B C4B 4(2) . . . . ?
C9B C10B C11B C4B -175.2(14) . . . . ?
C1B C10B C11B C12B -175.8(15) . . . . ?
C9B C10B C11B C12B 4.7(17) . . . . ?
C13B C12B C11B C4B 177.0(14) . . . . ?
C5B C12B C11B C4B -3(2) . . . . ?
C13B C12B C11B C10B -2.8(13) . . . . ?
C5B C12B C11B C10B 177.5(10) . . . . ?
C23B C18B C19B C20B 0.0 . . . . ?
Si1B C18B C19B C20B 175.2(10) . . . . ?
C18B C19B C20B C21B 0.0 . . . . ?
C19B C20B C21B C22B 0.0 . . . . ?
C20B C21B C22B C23B 0.0 . . . . ?
C21B C22B C23B C18B 0.0 . . . . ?
C19B C18B C23B C22B 0.0 . . . . ?
Si1B C18B C23B C22B -175.2(10) . . . . ?
C19B C18B Si1B C24B -4.7(8) . . . . ?
C23B C18B Si1B C24B 170.5(5) . . . . ?
C19B C18B Si1B C30B -123.2(6) . . . . ?
C23B C18B Si1B C30B 52.0(7) . . . . ?
C19B C18B Si1B C15B 118.7(6) . . . . ?
C23B C18B Si1B C15B -66.1(7) . . . . ?
C1B C2B C14B B2B 115.1(16) . . . . ?
C3B C2B C14B B2B -60.2(18) . . . . ?
C1B C2B C14B B3B 41(2) . . . . ?
C3B C2B C14B B3B -134.3(13) . . . . ?
C1B C2B C14B B4B -29(2) . . . . ?
C3B C2B C14B B4B 155.8(13) . . . . ?
C1B C2B C14B B1B -167.7(14) . . . . ?
C3B C2B C14B B1B 17(2) . . . . ?
C1B C2B C14B C15B -96.6(18) . . . . ?
C3B C2B C14B C15B 88.1(16) . . . . ?
B8B B2B C14B C2B 152.5(8) . . . . ?
B3B B2B C14B C2B -106.2(8) . . . . ?
B1B B2B C14B C2B 113.8(8) . . . . ?
B7B B2B C14B C2B -145.0(8) . . . . ?
B8B B2B C14B C2C 141.6(11) . . . . ?
B3B B2B C14B C2C -117.1(11) . . . . ?
B1B B2B C14B C2C 102.9(11) . . . . ?
B7B B2B C14B C2C -155.9(11) . . . . ?
B8B B2B C14B B3B -101.3(2) . . . . ?
B1B B2B C14B B3B -140.0(2) . . . . ?
B7B B2B C14B B3B -38.8(2) . . . . ?
B8B B2B C14B B4B -63.4(3) . . . . ?
B3B B2B C14B B4B 37.9(2) . . . . ?
B1B B2B C14B B4B -102.1(2) . . . . ?
B7B B2B C14B B4B -0.9(3) . . . . ?
B8B B2B C14B B1B 38.7(2) . . . . ?
B3B B2B C14B B1B 140.0(2) . . . . ?
B7B B2B C14B B1B 101.2(2) . . . . ?
B8B B2B C14B C15B 1.6(3) . . . . ?
B3B B2B C14B C15B 102.9(2) . . . . ?
B1B B2B C14B C15B -37.1(2) . . . . ?
B7B B2B C14B C15B 64.1(3) . . . . ?
B6B B3B C14B C2B -142.4(8) . . . . ?
B2B B3B C14B C2B 115.7(8) . . . . ?
B4B B3B C14B C2B -103.9(8) . . . . ?
B7B B3B C14B C2B 154.7(8) . . . . ?
B6B B3B C14B C2C -154.6(12) . . . . ?
B2B B3B C14B C2C 103.5(12) . . . . ?
B4B B3B C14B C2C -116.1(12) . . . . ?
B7B B3B C14B C2C 142.5(12) . . . . ?
B6B B3B C14B B2B 101.9(3) . . . . ?
B4B B3B C14B B2B 140.4(2) . . . . ?
B7B B3B C14B B2B 39.0(2) . . . . ?
B6B B3B C14B B4B -38.5(2) . . . . ?
B2B B3B C14B B4B -140.4(2) . . . . ?
B7B B3B C14B B4B -101.4(2) . . . . ?
B6B B3B C14B B1B 63.5(3) . . . . ?
B2B B3B C14B B1B -38.4(2) . . . . ?
B4B B3B C14B B1B 102.0(2) . . . . ?
B7B B3B C14B B1B 0.6(3) . . . . ?
B6B B3B C14B C15B -1.0(3) . . . . ?
B2B B3B C14B C15B -102.9(2) . . . . ?
B4B B3B C14B C15B 37.5(2) . . . . ?
B7B B3B C14B C15B -63.9(3) . . . . ?
C15B B4B C14B C2B -111.7(9) . . . . ?
B6B B4B C14B C2B 148.0(9) . . . . ?
B5B B4B C14B C2B -148.6(9) . . . . ?
B3B B4B C14B C2B 109.7(9) . . . . ?
C15B B4B C14B C2C -107.5(15) . . . . ?
B6B B4B C14B C2C 152.3(15) . . . . ?
B5B B4B C14B C2C -144.3(15) . . . . ?
B3B B4B C14B C2C 113.9(15) . . . . ?
C15B B4B C14B B2B 100.5(2) . . . . ?
B6B B4B C14B B2B 0.3(3) . . . . ?
B5B B4B C14B B2B 63.7(3) . . . . ?
B3B B4B C14B B2B -38.1(2) . . . . ?
C15B B4B C14B B3B 138.6(2) . . . . ?
B6B B4B C14B B3B 38.4(2) . . . . ?
B5B B4B C14B B3B 101.8(2) . . . . ?
C15B B4B C14B B1B 32.5(2) . . . . ?
B6B B4B C14B B1B -67.8(3) . . . . ?
B5B B4B C14B B1B -4.4(3) . . . . ?
B3B B4B C14B B1B -106.2(2) . . . . ?
B6B B4B C14B C15B -100.3(2) . . . . ?
B5B B4B C14B C15B -36.88(19) . . . . ?
B3B B4B C14B C15B -138.6(2) . . . . ?
C15B B1B C14B C2B 107.3(10) . . . . ?
B9B B1B C14B C2B 144.8(10) . . . . ?
B8B B1B C14B C2B -152.4(10) . . . . ?
B2B B1B C14B C2B -113.8(10) . . . . ?
C15B B1B C14B C2C 113.0(13) . . . . ?
B9B B1B C14B C2C 150.5(13) . . . . ?
B8B B1B C14B C2C -146.8(13) . . . . ?
B2B B1B C14B C2C -108.1(13) . . . . ?
C15B B1B C14B B2B -138.9(2) . . . . ?
B9B B1B C14B B2B -101.5(2) . . . . ?
B8B B1B C14B B2B -38.7(2) . . . . ?
C15B B1B C14B B3B -100.4(2) . . . . ?
B9B B1B C14B B3B -63.0(3) . . . . ?
B8B B1B C14B B3B -0.2(3) . . . . ?
B2B B1B C14B B3B 38.5(2) . . . . ?
C15B B1B C14B B4B -32.6(2) . . . . ?
B9B B1B C14B B4B 4.8(3) . . . . ?
B8B B1B C14B B4B 67.6(3) . . . . ?
B2B B1B C14B B4B 106.3(2) . . . . ?
B9B B1B C14B C15B 37.45(19) . . . . ?
B8B B1B C14B C15B 100.2(2) . . . . ?
B2B B1B C14B C15B 138.9(2) . . . . ?
B4B B5B C15B B9B -139.7(2) . . . . ?
B10B B5B C15B B9B -38.8(2) . . . . ?
B6B B5B C15B B9B -101.5(2) . . . . ?
B9B B5B C15B B1B 37.4(2) . . . . ?
B4B B5B C15B B1B -102.3(2) . . . . ?
B10B B5B C15B B1B -1.4(3) . . . . ?
B6B B5B C15B B1B -64.1(3) . . . . ?
B9B B5B C15B B4B 139.7(2) . . . . ?
B10B B5B C15B B4B 100.9(2) . . . . ?
B6B B5B C15B B4B 38.2(2) . . . . ?
B9B B5B C15B C14B 101.8(2) . . . . ?
B4B B5B C15B C14B -37.9(2) . . . . ?
B10B B5B C15B C14B 63.0(3) . . . . ?
B6B B5B C15B C14B 0.3(3) . . . . ?
B9B B5B C15B Si1B -111.6(2) . . . . ?
B4B B5B C15B Si1B 108.7(2) . . . . ?
B10B B5B C15B Si1B -150.42(18) . . . . ?
B6B B5B C15B Si1B 146.9(2) . . . . ?
B1B B9B C15B B5B 140.4(2) . . . . ?
B8B B9B C15B B5B 101.8(2) . . . . ?
B10B B9B C15B B5B 38.8(2) . . . . ?
B5B B9B C15B B1B -140.4(2) . . . . ?
B8B B9B C15B B1B -38.6(2) . . . . ?
B10B B9B C15B B1B -101.6(2) . . . . ?
B5B B9B C15B B4B -38.0(2) . . . . ?
B1B B9B C15B B4B 102.4(2) . . . . ?
B8B B9B C15B B4B 63.7(3) . . . . ?
B10B B9B C15B B4B 0.8(3) . . . . ?
B5B B9B C15B C14B -102.0(2) . . . . ?
B1B B9B C15B C14B 38.43(19) . . . . ?
B8B B9B C15B C14B -0.2(3) . . . . ?
B10B B9B C15B C14B -63.2(3) . . . . ?
B5B B9B C15B Si1B 109.0(2) . . . . ?
B1B B9B C15B Si1B -110.6(2) . . . . ?
B8B B9B C15B Si1B -149.26(19) . . . . ?
B10B B9B C15B Si1B 147.77(19) . . . . ?
C14B B1B C15B B5B 99.7(2) . . . . ?
B9B B1B C15B B5B -37.5(2) . . . . ?
B8B B1B C15B B5B 1.1(3) . . . . ?
B2B B1B C15B B5B 64.0(3) . . . . ?
C14B B1B C15B B9B 137.2(2) . . . . ?
B8B B1B C15B B9B 38.6(2) . . . . ?
B2B B1B C15B B9B 101.5(2) . . . . ?
C14B B1B C15B B4B 32.5(2) . . . . ?
B9B B1B C15B B4B -104.7(2) . . . . ?
B8B B1B C15B B4B -66.1(3) . . . . ?
B2B B1B C15B B4B -3.2(3) . . . . ?
B9B B1B C15B C14B -137.2(2) . . . . ?
B8B B1B C15B C14B -98.6(2) . . . . ?
B2B B1B C15B C14B -35.70(19) . . . . ?
C14B B1B C15B Si1B -111.8(2) . . . . ?
B9B B1B C15B Si1B 111.0(2) . . . . ?
B8B B1B C15B Si1B 149.61(18) . . . . ?
B2B B1B C15B Si1B -147.50(19) . . . . ?
C14B B4B C15B B5B -137.6(2) . . . . ?
B6B B4B C15B B5B -38.7(2) . . . . ?
B3B B4B C15B B5B -101.5(2) . . . . ?
C14B B4B C15B B9B -99.6(2) . . . . ?
B6B B4B C15B B9B -0.7(3) . . . . ?
B5B B4B C15B B9B 38.0(2) . . . . ?
B3B B4B C15B B9B -63.5(3) . . . . ?
C14B B4B C15B B1B -32.6(2) . . . . ?
B6B B4B C15B B1B 66.3(3) . . . . ?
B5B B4B C15B B1B 105.0(2) . . . . ?
B3B B4B C15B B1B 3.5(3) . . . . ?
B6B B4B C15B C14B 98.9(2) . . . . ?
B5B B4B C15B C14B 137.6(2) . . . . ?
B3B B4B C15B C14B 36.10(19) . . . . ?
C14B B4B C15B Si1B 112.5(2) . . . . ?
B6B B4B C15B Si1B -148.55(19) . . . . ?
B5B B4B C15B Si1B -109.8(2) . . . . ?
B3B B4B C15B Si1B 148.62(18) . . . . ?
C2B C14B C15B B5B 140.9(6) . . . . ?
C2C C14B C15B B5B 155.3(9) . . . . ?
B2B C14B C15B B5B -67.0(3) . . . . ?
B3B C14B C15B B5B 0.4(3) . . . . ?
B4B C14B C15B B5B 39.0(2) . . . . ?
B1B C14B C15B B5B -105.4(2) . . . . ?
C2B C14B C15B B9B -153.1(6) . . . . ?
C2C C14B C15B B9B -138.7(9) . . . . ?
B2B C14B C15B B9B -0.9(3) . . . . ?
B3B C14B C15B B9B 66.5(3) . . . . ?
B4B C14B C15B B9B 105.0(2) . . . . ?
B1B C14B C15B B9B -39.3(2) . . . . ?
C2B C14B C15B B1B -113.8(6) . . . . ?
C2C C14B C15B B1B -99.4(9) . . . . ?
B2B C14B C15B B1B 38.4(2) . . . . ?
B3B C14B C15B B1B 105.8(2) . . . . ?
B4B C14B C15B B1B 144.4(2) . . . . ?
C2B C14B C15B B4B 101.9(6) . . . . ?
C2C C14B C15B B4B 116.3(10) . . . . ?
B2B C14B C15B B4B -105.9(2) . . . . ?
B3B C14B C15B B4B -38.6(2) . . . . ?
B1B C14B C15B B4B -144.4(2) . . . . ?
C2B C14B C15B Si1B -4.5(7) . . . . ?
C2C C14B C15B Si1B 9.9(10) . . . . ?
B2B C14B C15B Si1B 147.66(19) . . . . ?
B3B C14B C15B Si1B -145.0(2) . . . . ?
B4B C14B C15B Si1B -106.4(2) . . . . ?
B1B C14B C15B Si1B 109.2(2) . . . . ?
C18B Si1B C24B C29B 55.2(6) . . . . ?
C30B Si1B C24B C29B 172.0(2) . . . . ?
C18C Si1B C24B C29B 53.9(7) . . . . ?
C15B Si1B C24B C29B -69.6(3) . . . . ?
C18B Si1B C24B C25B -123.6(6) . . . . ?
C30B Si1B C24B C25B -6.9(3) . . . . ?
C18C Si1B C24B C25B -124.9(6) . . . . ?
C15B Si1B C24B C25B 111.5(2) . . . . ?
C29B C24B C25B C26B 0.1(4) . . . . ?
Si1B C24B C25B C26B 179.0(2) . . . . ?
C24B C25B C26B C27B 0.2(5) . . . . ?
C25B C26B C27B C28B -0.5(5) . . . . ?
C26B C27B C28B C29B 0.5(5) . . . . ?
C27B C28B C29B C24B -0.2(5) . . . . ?
C25B C24B C29B C28B -0.2(4) . . . . ?
Si1B C24B C29B C28B -179.0(2) . . . . ?
C18B Si1B C30B C31B -166.6(5) . . . . ?
C24B Si1B C30B C31B 70.1(3) . . . . ?
C18C Si1B C30B C31B -173.8(6) . . . . ?
C15B Si1B C30B C31B -47.5(3) . . . . ?
C18B Si1B C30B C35B 20.8(5) . . . . ?
C24B Si1B C30B C35B -102.5(2) . . . . ?
C18C Si1B C30B C35B 13.6(6) . . . . ?
C15B Si1B C30B C35B 139.8(2) . . . . ?
C35B C30B C31B C32B -0.6(4) . . . . ?
Si1B C30B C31B C32B -173.3(2) . . . . ?
C30B C31B C32B C33B -0.3(5) . . . . ?
C31B C32B C33B C34B 0.9(5) . . . . ?
C32B C33B C34B C35B -0.6(5) . . . . ?
C33B C34B C35B C30B -0.4(5) . . . . ?
C31B C30B C35B C34B 1.0(5) . . . . ?
Si1B C30B C35B C34B 174.2(3) . . . . ?
C10C C1C C2C C3C -3(4) . . . . ?
C10C C1C C2C C14B 177(2) . . . . ?
B2B C14B C2C C3C -57(3) . . . . ?
B3B C14B C2C C3C -130(2) . . . . ?
B4B C14B C2C C3C 152(2) . . . . ?
B1B C14B C2C C3C 13(3) . . . . ?
C15B C14B C2C C3C 79(3) . . . . ?
B2B C14B C2C C1C 123.4(19) . . . . ?
B3B C14B C2C C1C 50(3) . . . . ?
B4B C14B C2C C1C -28(3) . . . . ?
B1B C14B C2C C1C -167.5(18) . . . . ?
C15B C14B C2C C1C -101(2) . . . . ?
C1C C2C C3C C4C 4(4) . . . . ?
C14B C2C C3C C4C -176(2) . . . . ?
C2C C3C C4C C11C -1(3) . . . . ?
C12C C5C C6C C7C 0.0 . . . . ?
C5C C6C C7C C8C 0.0 . . . . ?
C6C C7C C8C C13C 0.0 . . . . ?
C7C C8C C13C C12C 0.0 . . . . ?
C7C C8C C13C C9C -179.8(17) . . . . ?
C8C C13C C12C C5C 0.0 . . . . ?
C9C C13C C12C C5C 179.8(14) . . . . ?
C8C C13C C12C C11C 178.4(12) . . . . ?
C9C C13C C12C C11C -1.8(15) . . . . ?
C6C C5C C12C C13C 0.0 . . . . ?
C6C C5C C12C C11C -178.1(15) . . . . ?
C12C C13C C9C C10C 3.8(18) . . . . ?
C8C C13C C9C C10C -176.4(13) . . . . ?
C12C C13C C9C C15C -122.2(19) . . . . ?
C8C C13C C9C C15C 58(2) . . . . ?
C12C C13C C9C C14C 121.1(14) . . . . ?
C8C C13C C9C C14C -59(2) . . . . ?
C2C C1C C10C C11C 0(4) . . . . ?
C2C C1C C10C C9C 179(3) . . . . ?
C13C C9C C10C C11C -5(2) . . . . ?
C15C C9C C10C C11C 115(3) . . . . ?
C14C C9C C10C C11C -120(2) . . . . ?
C13C C9C C10C C1C 177(2) . . . . ?
C15C C9C C10C C1C -63(3) . . . . ?
C14C C9C C10C C1C 62(3) . . . . ?
C1C C10C C11C C4C 2(3) . . . . ?
C9C C10C C11C C4C -177(2) . . . . ?
C1C C10C C11C C12C -177(2) . . . . ?
C9C C10C C11C C12C 4(2) . . . . ?
C3C C4C C11C C10C -1(3) . . . . ?
C3C C4C C11C C12C 177(2) . . . . ?
C13C C12C C11C C10C -1.4(18) . . . . ?
C5C C12C C11C C10C 176.8(15) . . . . ?
C13C C12C C11C C4C 179.6(18) . . . . ?
C5C C12C C11C C4C -2(3) . . . . ?
C23C C18C C19C C20C 0.0 . . . . ?
Si1B C18C C19C C20C 177.2(13) . . . . ?
C18C C19C C20C C21C 0.0 . . . . ?
C19C C20C C21C C22C 0.0 . . . . ?
C20C C21C C22C C23C 0.0 . . . . ?
C21C C22C C23C C18C 0.0 . . . . ?
C19C C18C C23C C22C 0.0 . . . . ?
Si1B C18C C23C C22C -177.4(12) . . . . ?
